data_7006733
loop_
_publ_author_name
'Meermann, Christian'
'Sirsch, Peter'
'T\"ornroos, Karl W'
'Anwander, Reiner'

_publ_section_title
;
 Synthesis and structural characterization of scandium SALEN complexes.
;
_journal_issue 8
_journal_name_full 'Dalton transactions (Cambridge, England : 2003)'
_journal_page_first 1041
_journal_page_last 1050
_journal_paper_doi 10.1039/b513370j
_journal_year 2006
_chemical_absolute_configuration rm
_chemical_compound_source 'see text'
_chemical_formula_moiety 'C40 H66 N3 O2 Sc Si2'
_chemical_formula_sum 'C40 H66 N3 O2 Sc Si2'
_chemical_formula_weight 722.10
_chemical_name_common (R,R)-(Salcyc)Sc[N(SiHMe2)2]
_chemical_name_systematic
;
[N,N'-bis(3,5-di-tert.-butylsalicylidene)-trans-1,2-cyclohexylendiamino]
[bis(dimethylsilyl)amido] scandium(III) (Salcyc)Sc[N(SiHMe2)2]
;
_space_group_IT_number 4
_symmetry_cell_setting monoclinic
_symmetry_Int_Tables_number 4
_symmetry_space_group_name_Hall 'P 2yb'
_symmetry_space_group_name_H-M 'P 1 21 1'
_atom_sites_solution_hydrogens geom
_atom_sites_solution_primary direct
_atom_sites_solution_secondary difmap
_cell_angle_alpha 90
_cell_angle_beta 103.7265(3)
_cell_angle_gamma 90
_cell_formula_units_Z 4
_cell_length_a 14.5528(1)
_cell_length_b 12.6006(1)
_cell_length_c 26.9905(2)
_cell_measurement_reflns_used 10242
_cell_measurement_temperature 173
_cell_measurement_theta_max 26.37
_cell_measurement_theta_min 2.04
_cell_volume 4808.00(6)
_computing_cell_refinement 'DENZO (Z. Otwinowski and W. Minor, 1997)'
_computing_data_collection 'COLLECT (Nonius, 1998)'
_computing_data_reduction 'DENZO (Z. Otwinowski and W. Minor, 1997)'
_computing_molecular_graphics 'PLATON (Spek, 1990)'
_computing_publication_material 'PLATON (Spek, 2003)'
_computing_structure_refinement 'SHELXL-97 (Sheldrick, 1997)'
_computing_structure_solution 'SIR-92 (C. Giacovazzo, 1992)'
_diffrn_ambient_temperature 173
_diffrn_measured_fraction_theta_full 0.994
_diffrn_measured_fraction_theta_max 0.994
_diffrn_measurement_device_type 'KappaCCD (Nonius)'
_diffrn_measurement_method rotation
_diffrn_radiation_monochromator graphite
_diffrn_radiation_probe x-ray
_diffrn_radiation_source 'NONIUS FR 591 rotating anode'
_diffrn_radiation_type MoK\a
_diffrn_radiation_wavelength 0.71073
_diffrn_reflns_av_R_equivalents 0.0441
_diffrn_reflns_av_sigmaI/netI 0.0428
_diffrn_reflns_limit_h_max 14
_diffrn_reflns_limit_h_min -18
_diffrn_reflns_limit_k_max 13
_diffrn_reflns_limit_k_min -15
_diffrn_reflns_limit_l_max 33
_diffrn_reflns_limit_l_min -33
_diffrn_reflns_number 70269
_diffrn_reflns_reduction_process ' ?'
_diffrn_reflns_theta_full 26.45
_diffrn_reflns_theta_max 26.45
_diffrn_reflns_theta_min 2.17
_diffrn_standards_number 0
_exptl_absorpt_coefficient_mu 0.233
_exptl_absorpt_correction_T_max 0.936
_exptl_absorpt_correction_T_min 0.842
_exptl_absorpt_correction_type empirical
_exptl_absorpt_process_details 'Sortav (R.H. Blessing, 1995)'
_exptl_crystal_colour yellow
_exptl_crystal_density_diffrn 0.998
_exptl_crystal_density_method 'Not Measured'
_exptl_crystal_description plate
_exptl_crystal_F_000 1568
_exptl_crystal_size_max 0.640
_exptl_crystal_size_mid 0.440
_exptl_crystal_size_min 0.280
_refine_diff_density_max 1.170
_refine_diff_density_min -0.697
_refine_diff_density_rms 0.056
_refine_ls_abs_structure_details 'Flack H.D. (1983), Acta Cryst. A39, 876-881'
_refine_ls_abs_structure_Flack 0.05(3)
_refine_ls_extinction_method none
_refine_ls_goodness_of_fit_ref 1.056
_refine_ls_hydrogen_treatment constr
_refine_ls_matrix_type full
_refine_ls_number_parameters 865
_refine_ls_number_reflns 18030
_refine_ls_number_restraints 1
_refine_ls_restrained_S_all 1.056
_refine_ls_R_factor_all 0.0733
_refine_ls_R_factor_gt 0.0584
_refine_ls_shift/su_max 0.001
_refine_ls_shift/su_mean 0.000
_refine_ls_structure_factor_coef Fsqd
_refine_ls_weighting_details 'w=1/[\s^2^(Fo^2^)+(0.0961P)^2^+1.7868P] where P=(Fo^2^+2Fc^2^)/3'
_refine_ls_weighting_scheme calc
_refine_ls_wR_factor_gt 0.1559
_refine_ls_wR_factor_ref 0.1647
_reflns_number_gt 14745
_reflns_number_total 18030
_reflns_threshold_expression I>2\s(I)
_cod_data_source_file b513370j.txt
_cod_data_source_block meed_g002_173
_cod_depositor_comments
;
The following automatic conversions were performed:
'_symmetry_cell_setting' value 'Monoclinic' changed to 'monoclinic'
according to '/home/saulius/struct/CIF-dictionaries/cif_core.dic'
dictionary named 'cif_core.dic' version 2.4.1 from 2010-06-29.

Automatic conversion script
Id: cif_fix_enum 1527 2010-12-29 10:47:43Z saulius 
;
_cod_original_sg_symbol_H-M 'P 21'
_cod_database_code 7006733

loop_
_symmetry_equiv_pos_site_id
_symmetry_equiv_pos_as_xyz
1 x,y,z
2 -x,1/2+y,-z

loop_
_atom_site_aniso_label
_atom_site_aniso_U_11
_atom_site_aniso_U_22
_atom_site_aniso_U_33
_atom_site_aniso_U_23
_atom_site_aniso_U_13
_atom_site_aniso_U_12
Sc1 0.0296(3) 0.0246(4) 0.0268(3) 0.0000(3) 0.0093(3) 0.0024(3)
Si1 0.0376(5) 0.0562(7) 0.0332(5) 0.0087(5) 0.0080(4) -0.0075(5)
Si2 0.0393(6) 0.0729(9) 0.0434(6) 0.0188(6) 0.0090(5) 0.0081(6)
O1 0.0328(13) 0.0276(13) 0.0395(13) -0.0042(11) 0.0118(10) 0.0017(11)
O2 0.0387(13) 0.0245(13) 0.0398(13) -0.0046(11) 0.0167(11) -0.0020(10)
N1 0.0327(15) 0.0259(15) 0.0306(14) 0.0016(12) 0.0096(11) 0.0039(12)
N2 0.0327(15) 0.0231(15) 0.0329(14) 0.0026(12) 0.0089(12) 0.0020(12)
N3 0.0358(16) 0.038(2) 0.0314(15) 0.0060(14) 0.0042(12) -0.0021(15)
C1 0.0375(18) 0.0251(17) 0.0292(16) -0.0022(14) 0.0092(14) 0.0003(14)
C2 0.0358(18) 0.0206(16) 0.0351(17) 0.0015(13) 0.0119(14) -0.0014(13)
C3 0.046(2) 0.0219(18) 0.046(2) -0.0006(16) 0.0157(17) 0.0066(16)
C4 0.066(3) 0.0191(17) 0.050(2) -0.0033(17) 0.0177(19) 0.0044(17)
C5 0.057(2) 0.0211(18) 0.049(2) 0.0017(16) 0.0105(18) -0.0037(16)
C6 0.045(2) 0.0253(19) 0.047(2) -0.0036(16) 0.0144(17) -0.0043(16)
C7 0.0383(18) 0.0285(19) 0.0343(17) -0.0041(15) 0.0104(14) 0.0013(15)
C8 0.0362(18) 0.0284(19) 0.0413(19) 0.0023(16) 0.0167(15) 0.0057(16)
C9 0.0297(17) 0.0259(19) 0.0339(18) 0.0007(15) 0.0096(14) 0.0026(14)
C10 0.0307(18) 0.0268(19) 0.0349(19) 0.0011(15) 0.0098(15) -0.0010(15)
C11 0.038(2) 0.038(2) 0.042(2) 0.0033(18) 0.0179(17) 0.0039(17)
C12 0.039(2) 0.043(2) 0.036(2) 0.0032(18) 0.0142(16) -0.0032(18)
C13 0.045(2) 0.032(2) 0.042(2) -0.0053(17) 0.0179(16) 0.0032(17)
C14 0.058(3) 0.052(3) 0.041(2) 0.000(2) 0.025(2) -0.002(2)
C15 0.083(4) 0.065(3) 0.092(4) -0.022(3) 0.059(3) -0.031(3)
C16 0.088(3) 0.056(3) 0.075(3) 0.004(3) 0.052(3) 0.015(3)
C17 0.102(4) 0.088(4) 0.063(3) 0.016(3) 0.033(3) 0.003(3)
C18 0.0347(19) 0.027(2) 0.044(2) 0.0020(17) 0.0094(16) -0.0009(16)
C19 0.059(3) 0.035(2) 0.059(3) -0.015(2) 0.025(2) -0.012(2)
C20 0.048(2) 0.054(3) 0.047(2) -0.008(2) 0.0042(18) 0.004(2)
C21 0.039(2) 0.030(2) 0.064(3) -0.0024(19) 0.0138(18) 0.0058(17)
C22 0.0342(17) 0.0245(18) 0.0348(17) 0.0033(15) 0.0060(13) -0.0021(15)
C23 0.0324(17) 0.0287(19) 0.0304(17) 0.0002(15) 0.0109(13) 0.0059(15)
C24 0.0326(18) 0.034(2) 0.0312(17) 0.0032(16) 0.0123(14) 0.0044(16)
C25 0.0361(19) 0.030(2) 0.0316(18) -0.0005(15) 0.0106(15) -0.0015(16)
C26 0.042(2) 0.036(2) 0.038(2) 0.0014(17) 0.0160(17) 0.0123(18)
C27 0.037(2) 0.042(2) 0.040(2) 0.0058(18) 0.0193(17) 0.0044(18)
C28 0.0317(18) 0.031(2) 0.044(2) 0.0001(17) 0.0109(15) 0.0001(16)
C29 0.030(2) 0.053(3) 0.052(2) -0.002(2) 0.0118(18) 0.0093(18)
C30 0.039(2) 0.076(4) 0.066(3) 0.014(3) 0.009(2) 0.016(2)
C31 0.034(2) 0.067(4) 0.153(6) -0.024(4) 0.038(3) -0.016(3)
C32 0.050(3) 0.106(4) 0.059(3) 0.006(3) 0.026(2) 0.022(3)
C33 0.041(2) 0.036(2) 0.050(2) -0.0114(18) 0.0155(18) -0.0005(18)
C34 0.053(2) 0.041(2) 0.061(3) -0.003(2) 0.021(2) -0.0069(19)
C35 0.058(3) 0.056(3) 0.043(2) -0.010(2) 0.0011(19) -0.002(2)
C36 0.060(3) 0.048(3) 0.080(3) -0.032(2) 0.029(2) -0.004(2)
C37 0.044(3) 0.260(11) 0.076(4) -0.014(5) 0.022(3) 0.054(5)
C38 0.054(3) 0.147(7) 0.074(4) -0.007(4) -0.003(3) -0.026(4)
C39 0.074(3) 0.097(4) 0.040(2) -0.005(3) 0.015(2) -0.022(3)
C40 0.082(4) 0.065(4) 0.082(4) 0.021(3) 0.031(3) -0.014(3)
Sc2 0.0289(3) 0.0251(4) 0.0286(3) -0.0003(3) 0.0086(3) -0.0002(3)
Si3 0.0359(6) 0.0695(10) 0.1025(11) -0.0025(9) 0.0001(7) -0.0099(7)
Si4 0.0720(8) 0.0588(8) 0.0386(6) -0.0088(6) 0.0170(5) 0.0080(7)
O3 0.0472(15) 0.0321(14) 0.0365(13) 0.0025(11) 0.0216(11) 0.0069(12)
O4 0.0335(13) 0.0271(13) 0.0431(14) 0.0030(11) 0.0177(11) 0.0003(11)
N4 0.0377(15) 0.0211(14) 0.0332(14) -0.0023(12) 0.0099(12) -0.0023(12)
N5 0.0333(15) 0.0192(14) 0.0363(15) -0.0015(12) 0.0096(12) -0.0017(11)
N6 0.0388(17) 0.047(2) 0.0343(16) -0.0074(15) 0.0083(13) -0.0060(16)
C41 0.0373(18) 0.0213(16) 0.0345(17) 0.0004(14) 0.0056(14) 0.0017(14)
C42 0.0381(18) 0.0210(16) 0.0349(18) -0.0027(14) 0.0090(14) -0.0034(13)
C43 0.042(2) 0.0259(19) 0.046(2) -0.0011(16) 0.0080(17) 0.0045(16)
C44 0.051(2) 0.0231(18) 0.053(2) -0.0069(17) 0.0066(18) 0.0056(16)
C45 0.065(3) 0.027(2) 0.053(2) 0.0083(18) 0.020(2) 0.0065(18)
C46 0.054(2) 0.029(2) 0.044(2) 0.0047(17) 0.0179(18) 0.0021(17)
C47 0.0373(19) 0.0318(19) 0.0342(17) -0.0034(16) 0.0113(14) 0.0013(16)
C48 0.0363(18) 0.032(2) 0.0297(17) -0.0056(16) 0.0132(14) -0.0024(16)
C49 0.0346(18) 0.0283(19) 0.0250(16) -0.0049(14) 0.0105(14) -0.0020(15)
C50 0.040(2) 0.038(2) 0.0302(18) 0.0010(16) 0.0125(16) -0.0087(17)
C51 0.042(2) 0.042(2) 0.036(2) 0.0046(18) 0.0125(17) -0.0112(19)
C52 0.034(2) 0.049(3) 0.036(2) -0.0020(19) 0.0098(16) -0.0092(19)
C53 0.0356(19) 0.039(2) 0.039(2) -0.0065(18) 0.0105(15) -0.0011(18)
C54 0.036(2) 0.056(3) 0.059(3) 0.006(2) 0.010(2) -0.007(2)
C55 0.044(3) 0.196(8) 0.065(3) -0.008(4) 0.026(2) -0.039(4)
C56 0.040(3) 0.088(5) 0.188(8) 0.032(5) 0.041(4) -0.001(3)
C57 0.051(3) 0.121(6) 0.084(4) -0.025(4) 0.004(3) -0.012(3)
C58 0.049(2) 0.030(2) 0.037(2) 0.0073(16) 0.0162(17) -0.0045(17)
C59 0.095(4) 0.027(2) 0.063(3) 0.000(2) 0.024(3) 0.012(2)
C60 0.064(3) 0.054(3) 0.044(2) 0.010(2) 0.012(2) 0.015(2)
C61 0.064(3) 0.080(4) 0.125(5) 0.064(4) 0.025(3) -0.007(3)
C62 0.0417(19) 0.0240(18) 0.0375(18) 0.0018(15) 0.0152(15) -0.0017(15)
C63 0.0324(17) 0.0273(19) 0.0365(18) -0.0028(15) 0.0139(14) -0.0026(15)
C64 0.0307(18) 0.035(2) 0.0336(18) -0.0034(16) 0.0125(14) -0.0030(16)
C65 0.0257(17) 0.034(2) 0.044(2) -0.0020(17) 0.0125(15) -0.0036(15)
C66 0.0332(19) 0.028(2) 0.048(2) -0.0040(18) 0.0103(17) 0.0054(16)
C67 0.044(2) 0.038(2) 0.044(2) -0.0010(18) 0.0219(18) -0.0010(18)
C68 0.048(2) 0.033(2) 0.0366(19) -0.0009(16) 0.0179(16) -0.0013(17)
C69 0.056(3) 0.040(3) 0.052(2) 0.000(2) 0.033(2) 0.007(2)
C70 0.415(17) 0.208(10) 0.136(7) -0.134(7) 0.213(10) -0.220(11)
C71 0.256(10) 0.165(8) 0.123(6) 0.087(6) 0.163(7) 0.123(8)
C72 0.066(4) 0.237(10) 0.088(4) -0.020(6) 0.043(3) -0.003(5)
C73 0.0357(19) 0.028(2) 0.049(2) 0.0086(17) 0.0171(16) 0.0049(16)
C74 0.048(2) 0.036(2) 0.064(3) 0.013(2) 0.0118(19) -0.0014(19)
C75 0.050(2) 0.044(2) 0.047(2) 0.0079(19) 0.0120(18) 0.0023(19)
C76 0.064(3) 0.039(3) 0.068(3) 0.001(2) 0.022(2) 0.018(2)
C77 0.092(4) 0.058(3) 0.069(3) -0.016(3) 0.014(3) 0.017(3)
C78 0.110(5) 0.094(4) 0.056(3) 0.005(3) 0.037(3) 0.020(4)
C79 0.063(3) 0.106(5) 0.099(4) -0.016(4) -0.011(3) 0.020(3)
C80 0.070(4) 0.109(5) 0.115(5) -0.020(4) 0.006(3) -0.011(4)

loop_
_atom_site_label
_atom_site_type_symbol
_atom_site_thermal_displace_type
_atom_site_fract_x
_atom_site_fract_y
_atom_site_fract_z
_atom_site_occupancy
_atom_site_U_iso_or_equiv
_atom_site_calc_flag
_atom_site_refinement_flags
Sc1 Sc Uani 0.13352(4) 0.35260(5) 0.60816(2) 1.000 0.0266(2) . .
Si1 Si Uani 0.13028(7) 0.26361(11) 0.71654(4) 1.000 0.0424(3) . .
Si2 Si Uani 0.32376(8) 0.27464(12) 0.69788(4) 1.000 0.0520(4) . .
O1 O Uani 0.03313(17) 0.4558(2) 0.61330(9) 1.000 0.0328(8) . .
O2 O Uani 0.21892(17) 0.4444(2) 0.58009(9) 1.000 0.0331(8) . .
N1 N Uani 0.00671(19) 0.2492(2) 0.57670(10) 1.000 0.0294(8) . .
N2 N Uani 0.17168(19) 0.2412(2) 0.55218(10) 1.000 0.0294(8) . .
N3 N Uani 0.2042(2) 0.2911(3) 0.67687(11) 1.000 0.0357(10) . .
C1 C Uani 0.0228(2) 0.1528(3) 0.54781(13) 1.000 0.0304(10) . .
C2 C Uani 0.1292(2) 0.1357(2) 0.55699(13) 1.000 0.0299(10) . .
C3 C Uani 0.1526(3) 0.0452(3) 0.52505(15) 1.000 0.0372(11) . .
C4 C Uani 0.1042(3) -0.0561(3) 0.53738(16) 1.000 0.0444(13) . .
C5 C Uani -0.0014(3) -0.0406(3) 0.52843(15) 1.000 0.0427(11) . .
C6 C Uani -0.0259(3) 0.0510(3) 0.55991(15) 1.000 0.0385(11) . .
C7 C Uani 0.2186(2) 0.2591(3) 0.51840(13) 1.000 0.0334(10) . .
C8 C Uani 0.2595(2) 0.3585(3) 0.50923(14) 1.000 0.0340(11) . .
C9 C Uani 0.2584(2) 0.4490(3) 0.54052(13) 1.000 0.0295(10) . .
C10 C Uani 0.3005(2) 0.5456(3) 0.52867(13) 1.000 0.0305(11) . .
C11 C Uani 0.3383(3) 0.5452(3) 0.48677(14) 1.000 0.0379(12) . .
C12 C Uani 0.3391(3) 0.4570(4) 0.45442(14) 1.000 0.0384(12) . .
C13 C Uani 0.3014(3) 0.3657(3) 0.46743(14) 1.000 0.0384(12) . .
C14 C Uani 0.3816(3) 0.4678(4) 0.40837(16) 1.000 0.0481(16) . .
C15 C Uani 0.4852(4) 0.5102(4) 0.4247(2) 1.000 0.074(2) . .
C16 C Uani 0.3902(4) 0.3624(4) 0.3837(2) 1.000 0.0675(17) . .
C17 C Uani 0.3225(4) 0.5447(5) 0.3706(2) 1.000 0.082(2) . .
C18 C Uani 0.3028(3) 0.6439(3) 0.56270(15) 1.000 0.0352(11) . .
C19 C Uani 0.3488(3) 0.7398(3) 0.54367(17) 1.000 0.0492(16) . .
C20 C Uani 0.3610(3) 0.6192(4) 0.61672(16) 1.000 0.0509(14) . .
C21 C Uani 0.2029(3) 0.6760(3) 0.56561(17) 1.000 0.0441(14) . .
C22 C Uani -0.0794(2) 0.2711(3) 0.57776(12) 1.000 0.0315(10) . .
C23 C Uani -0.1127(2) 0.3657(3) 0.59761(13) 1.000 0.0299(10) . .
C24 C Uani -0.0569(2) 0.4543(3) 0.61470(13) 1.000 0.0318(11) . .
C25 C Uani -0.0994(3) 0.5452(3) 0.63392(13) 1.000 0.0321(11) . .
C26 C Uani -0.1948(3) 0.5399(3) 0.63061(14) 1.000 0.0376(12) . .
C27 C Uani -0.2545(3) 0.4542(3) 0.61076(14) 1.000 0.0380(12) . .
C28 C Uani -0.2118(2) 0.3683(3) 0.59608(14) 1.000 0.0353(11) . .
C29 C Uani -0.3612(3) 0.4620(4) 0.60671(16) 1.000 0.0447(14) . .
C30 C Uani -0.3996(3) 0.5539(5) 0.56881(19) 1.000 0.0609(18) . .
C31 C Uani -0.4134(3) 0.3592(5) 0.5863(3) 1.000 0.082(2) . .
C32 C Uani -0.3795(3) 0.4859(5) 0.65874(18) 1.000 0.0695(19) . .
C33 C Uani -0.0408(3) 0.6431(3) 0.65405(16) 1.000 0.0416(12) . .
C34 C Uani -0.0090(3) 0.6977(4) 0.61078(17) 1.000 0.0504(14) . .
C35 C Uani 0.0460(3) 0.6115(4) 0.69692(16) 1.000 0.0542(16) . .
C36 C Uani -0.0986(3) 0.7237(4) 0.6768(2) 1.000 0.0606(17) . .
C37 C Uani 0.3819(4) 0.2393(8) 0.6461(2) 1.000 0.125(4) . .
C38 C Uani 0.3848(4) 0.3974(7) 0.7294(2) 1.000 0.095(3) . .
C39 C Uani 0.1597(4) 0.3390(5) 0.77850(16) 1.000 0.0701(18) . .
C40 C Uani 0.1219(4) 0.1188(5) 0.7298(2) 1.000 0.074(2) . .
Sc2 Sc Uani 0.12888(4) 0.68244(5) 0.10858(2) 1.000 0.0272(2) . .
Si3 Si Uani 0.32462(9) 0.76692(14) 0.18883(6) 1.000 0.0720(5) . .
Si4 Si Uani 0.14019(10) 0.77626(12) 0.21963(4) 1.000 0.0558(4) . .
O3 O Uani 0.20201(18) 0.5851(2) 0.07485(9) 1.000 0.0366(8) . .
O4 O Uani 0.03088(17) 0.5847(2) 0.12147(9) 1.000 0.0331(8) . .
N4 N Uani 0.14094(19) 0.7859(2) 0.04165(10) 1.000 0.0304(8) . .
N5 N Uani 0.00656(19) 0.7923(2) 0.09178(11) 1.000 0.0294(8) . .
N6 N Uani 0.2057(2) 0.7474(3) 0.17523(11) 1.000 0.0401(10) . .
C41 C Uani 0.0793(2) 0.8819(2) 0.03219(13) 1.000 0.0315(10) . .
C42 C Uani 0.0385(2) 0.8983(2) 0.07835(13) 1.000 0.0313(10) . .
C43 C Uani -0.0321(3) 0.9891(3) 0.07096(15) 1.000 0.0384(11) . .
C44 C Uani 0.0166(3) 1.0910(3) 0.05932(15) 1.000 0.0433(11) . .
C45 C Uani 0.0596(3) 1.0762(3) 0.01347(16) 1.000 0.0473(14) . .
C46 C Uani 0.1292(3) 0.9834(3) 0.02093(16) 1.000 0.0413(12) . .
C47 C Uani -0.0796(2) 0.7742(3) 0.09202(13) 1.000 0.0340(11) . .
C48 C Uani -0.1180(2) 0.6735(3) 0.10518(13) 1.000 0.0318(11) . .
C49 C Uani -0.0593(2) 0.5838(3) 0.12196(12) 1.000 0.0287(10) . .
C50 C Uani -0.1011(3) 0.4931(3) 0.13846(13) 1.000 0.0354(11) . .
C51 C Uani -0.1988(3) 0.4933(3) 0.13308(14) 1.000 0.0395(12) . .
C52 C Uani -0.2578(3) 0.5791(4) 0.11421(14) 1.000 0.0394(14) . .
C53 C Uani -0.2151(3) 0.6697(4) 0.10110(14) 1.000 0.0376(11) . .
C54 C Uani -0.3662(3) 0.5672(4) 0.10695(17) 1.000 0.0506(16) . .
C55 C Uani -0.3871(3) 0.5375(7) 0.1578(2) 1.000 0.100(3) . .
C56 C Uani -0.4168(4) 0.6679(6) 0.0878(3) 1.000 0.103(3) . .
C57 C Uani -0.4010(4) 0.4805(6) 0.0698(2) 1.000 0.087(3) . .
C58 C Uani -0.0398(3) 0.3974(3) 0.16161(14) 1.000 0.0377(12) . .
C59 C Uani 0.0045(4) 0.3484(4) 0.12143(18) 1.000 0.0608(18) . .
C60 C Uani 0.0373(3) 0.4322(4) 0.20818(16) 1.000 0.0541(16) . .
C61 C Uani -0.0977(4) 0.3088(5) 0.1803(3) 1.000 0.089(2) . .
C62 C Uani 0.1877(2) 0.7639(3) 0.00789(13) 1.000 0.0334(11) . .
C63 C Uani 0.2420(2) 0.6664(3) 0.00443(13) 1.000 0.0311(10) . .
C64 C Uani 0.2440(2) 0.5794(3) 0.03664(13) 1.000 0.0323(11) . .
C65 C Uani 0.2912(2) 0.4859(3) 0.02689(14) 1.000 0.0339(11) . .
C66 C Uani 0.3320(3) 0.4861(3) -0.01491(15) 1.000 0.0363(11) . .
C67 C Uani 0.3320(3) 0.5732(3) -0.04706(15) 1.000 0.0401(12) . .
C68 C Uani 0.2853(3) 0.6629(3) -0.03663(14) 1.000 0.0379(11) . .
C69 C Uani 0.3773(3) 0.5652(4) -0.09348(17) 1.000 0.0460(16) . .
C70 C Uani 0.3350(9) 0.4828(8) -0.1255(3) 1.000 0.228(7) . .
C71 C Uani 0.3729(7) 0.6702(8) -0.1212(3) 1.000 0.162(5) . .
C72 C Uani 0.4809(4) 0.5300(9) -0.0743(3) 1.000 0.126(4) . .
C73 C Uani 0.2940(3) 0.3867(3) 0.06046(15) 1.000 0.0364(11) . .
C74 C Uani 0.1929(3) 0.3468(4) 0.05519(17) 1.000 0.0496(14) . .
C75 C Uani 0.3399(3) 0.4112(4) 0.11593(15) 1.000 0.0469(12) . .
C76 C Uani 0.3496(3) 0.2959(4) 0.04337(19) 1.000 0.0559(17) . .
C77 C Uani 0.1286(4) 0.9197(5) 0.2298(2) 1.000 0.0739(19) . .
C78 C Uani 0.1834(4) 0.7104(6) 0.2824(2) 1.000 0.084(2) . .
C79 C Uani 0.3934(4) 0.6521(6) 0.2220(2) 1.000 0.094(2) . .
C80 C Uani 0.3687(4) 0.7997(6) 0.1362(3) 1.000 0.101(3) . .
H1 H Uiso -0.00200 0.16820 0.51070 1.000 0.0370 calc R
H2 H Uiso 0.15200 0.11380 0.59350 1.000 0.0360 calc R
H3A H Uiso 0.22190 0.03450 0.53260 1.000 0.0440 calc R
H3B H Uiso 0.13020 0.06230 0.48840 1.000 0.0440 calc R
H4A H Uiso 0.11730 -0.11490 0.51570 1.000 0.0530 calc R
H4B H Uiso 0.13060 -0.07590 0.57340 1.000 0.0530 calc R
H5A H Uiso -0.03040 -0.10670 0.53750 1.000 0.0510 calc R
H5B H Uiso -0.02830 -0.02630 0.49180 1.000 0.0510 calc R
H6A H Uiso -0.00450 0.03440 0.59670 1.000 0.0460 calc R
H6B H Uiso -0.09530 0.06150 0.55180 1.000 0.0460 calc R
H7 H Uiso 0.22690 0.20100 0.49750 1.000 0.0400 calc R
H11 H Uiso 0.36610 0.60920 0.47880 1.000 0.0450 calc R
H13 H Uiso 0.30350 0.30400 0.44750 1.000 0.0460 calc R
H15A H Uiso 0.51070 0.51860 0.39440 1.000 0.1100 calc R
H15B H Uiso 0.52430 0.45960 0.44820 1.000 0.1100 calc R
H15C H Uiso 0.48570 0.57900 0.44170 1.000 0.1100 calc R
H16A H Uiso 0.32690 0.33370 0.36920 1.000 0.1010 calc R
H16B H Uiso 0.42550 0.31290 0.40930 1.000 0.1010 calc R
H16C H Uiso 0.42380 0.37170 0.35650 1.000 0.1010 calc R
H17A H Uiso 0.34980 0.55180 0.34080 1.000 0.1230 calc R
H17B H Uiso 0.32190 0.61420 0.38680 1.000 0.1230 calc R
H17C H Uiso 0.25770 0.51780 0.35960 1.000 0.1230 calc R
H19A H Uiso 0.34800 0.80020 0.56640 1.000 0.0740 calc R
H19B H Uiso 0.31350 0.75800 0.50910 1.000 0.0740 calc R
H19C H Uiso 0.41430 0.72260 0.54330 1.000 0.0740 calc R
H20A H Uiso 0.42610 0.60170 0.61550 1.000 0.0760 calc R
H20B H Uiso 0.33280 0.55880 0.63060 1.000 0.0760 calc R
H20C H Uiso 0.36130 0.68140 0.63860 1.000 0.0760 calc R
H21A H Uiso 0.20640 0.73640 0.58880 1.000 0.0660 calc R
H21B H Uiso 0.17220 0.61610 0.57830 1.000 0.0660 calc R
H21C H Uiso 0.16620 0.69600 0.53160 1.000 0.0660 calc R
H22 H Uiso -0.12570 0.21910 0.56400 1.000 0.0380 calc R
H26 H Uiso -0.22310 0.59920 0.64280 1.000 0.0450 calc R
H28 H Uiso -0.24900 0.30730 0.58430 1.000 0.0420 calc R
H30A H Uiso -0.37750 0.54410 0.53750 1.000 0.0920 calc R
H30B H Uiso -0.37640 0.62190 0.58450 1.000 0.0920 calc R
H30C H Uiso -0.46890 0.55340 0.56060 1.000 0.0920 calc R
H31A H Uiso -0.39460 0.30250 0.61160 1.000 0.1230 calc R
H31B H Uiso -0.39710 0.33880 0.55440 1.000 0.1230 calc R
H31C H Uiso -0.48180 0.37070 0.58000 1.000 0.1230 calc R
H32A H Uiso -0.44750 0.49540 0.65540 1.000 0.1040 calc R
H32B H Uiso -0.34600 0.55100 0.67240 1.000 0.1040 calc R
H32C H Uiso -0.35660 0.42670 0.68200 1.000 0.1040 calc R
H34A H Uiso 0.02020 0.64550 0.59240 1.000 0.0760 calc R
H34B H Uiso 0.03700 0.75320 0.62470 1.000 0.0760 calc R
H34C H Uiso -0.06390 0.72960 0.58730 1.000 0.0760 calc R
H35A H Uiso 0.08900 0.56780 0.68260 1.000 0.0810 calc R
H35B H Uiso 0.02480 0.57110 0.72320 1.000 0.0810 calc R
H35C H Uiso 0.07910 0.67570 0.71210 1.000 0.0810 calc R
H36A H Uiso -0.05750 0.78210 0.69260 1.000 0.0910 calc R
H36B H Uiso -0.12520 0.68870 0.70270 1.000 0.0910 calc R
H36C H Uiso -0.15010 0.75170 0.64970 1.000 0.0910 calc R
H37A H Uiso 0.36250 0.16770 0.63370 1.000 0.1880 calc R
H37B H Uiso 0.45070 0.24120 0.65910 1.000 0.1880 calc R
H37C H Uiso 0.36320 0.29010 0.61800 1.000 0.1880 calc R
H38A H Uiso 0.37740 0.45490 0.70430 1.000 0.1420 calc R
H38B H Uiso 0.45220 0.38260 0.74280 1.000 0.1420 calc R
H38C H Uiso 0.35650 0.41870 0.75740 1.000 0.1420 calc R
H39A H Uiso 0.22410 0.32120 0.79730 1.000 0.1050 calc R
H39B H Uiso 0.11490 0.31970 0.79900 1.000 0.1050 calc R
H39C H Uiso 0.15550 0.41540 0.77150 1.000 0.1050 calc R
H40A H Uiso 0.09520 0.08130 0.69780 1.000 0.1120 calc R
H40B H Uiso 0.08100 0.10840 0.75350 1.000 0.1120 calc R
H40C H Uiso 0.18520 0.09090 0.74500 1.000 0.1120 calc R
H81 H Uiso 0.03640 0.29730 0.68970 1.000 0.0510 calc R
H82 H Uiso 0.34070 0.18950 0.73510 1.000 0.0620 calc R
H41 H Uiso 0.02570 0.86710 0.00220 1.000 0.0380 calc R
H42 H Uiso 0.09250 0.91940 0.10710 1.000 0.0380 calc R
H43A H Uiso -0.05550 0.99880 0.10220 1.000 0.0460 calc R
H43B H Uiso -0.08690 0.97270 0.04240 1.000 0.0460 calc R
H44A H Uiso -0.03010 1.14950 0.05230 1.000 0.0520 calc R
H44B H Uiso 0.06700 1.11090 0.08950 1.000 0.0520 calc R
H45A H Uiso 0.09290 1.14210 0.00790 1.000 0.0570 calc R
H45B H Uiso 0.00840 1.06340 -0.01740 1.000 0.0570 calc R
H46A H Uiso 0.18390 0.99870 0.04970 1.000 0.0490 calc R
H46B H Uiso 0.15290 0.97340 -0.01020 1.000 0.0490 calc R
H47 H Uiso -0.12280 0.83140 0.08280 1.000 0.0410 calc R
H51 H Uiso -0.22710 0.43120 0.14280 1.000 0.0470 calc R
H53 H Uiso -0.25270 0.73030 0.08910 1.000 0.0450 calc R
H55A H Uiso -0.45540 0.52800 0.15340 1.000 0.1490 calc R
H55B H Uiso -0.36500 0.59420 0.18270 1.000 0.1490 calc R
H55C H Uiso -0.35450 0.47120 0.17020 1.000 0.1490 calc R
H56A H Uiso -0.39630 0.69260 0.05770 1.000 0.1540 calc R
H56B H Uiso -0.40210 0.72210 0.11460 1.000 0.1540 calc R
H56C H Uiso -0.48520 0.65500 0.07860 1.000 0.1540 calc R
H57A H Uiso -0.38560 0.49720 0.03720 1.000 0.1310 calc R
H57B H Uiso -0.46970 0.47360 0.06460 1.000 0.1310 calc R
H57C H Uiso -0.37050 0.41360 0.08310 1.000 0.1310 calc R
H59A H Uiso 0.04620 0.28990 0.13660 1.000 0.0910 calc R
H59B H Uiso 0.04130 0.40230 0.10850 1.000 0.0910 calc R
H59C H Uiso -0.04550 0.32120 0.09330 1.000 0.0910 calc R
H60A H Uiso 0.08030 0.37270 0.22000 1.000 0.0810 calc R
H60B H Uiso 0.00790 0.45440 0.23560 1.000 0.0810 calc R
H60C H Uiso 0.07300 0.49170 0.19870 1.000 0.0810 calc R
H61A H Uiso -0.14610 0.28180 0.15140 1.000 0.1340 calc R
H61B H Uiso -0.12820 0.33800 0.20610 1.000 0.1340 calc R
H61C H Uiso -0.05530 0.25080 0.19530 1.000 0.1340 calc R
H62 H Uiso 0.18710 0.81610 -0.01750 1.000 0.0400 calc R
H66 H Uiso 0.36180 0.42270 -0.02210 1.000 0.0440 calc R
H68 H Uiso 0.28250 0.72360 -0.05780 1.000 0.0450 calc R
H70A H Uiso 0.26720 0.49710 -0.13770 1.000 0.3420 calc R
H70B H Uiso 0.34390 0.41580 -0.10650 1.000 0.3420 calc R
H70C H Uiso 0.36410 0.47780 -0.15460 1.000 0.3420 calc R
H71A H Uiso 0.40550 0.66360 -0.14900 1.000 0.2420 calc R
H71B H Uiso 0.40370 0.72520 -0.09730 1.000 0.2420 calc R
H71C H Uiso 0.30670 0.68970 -0.13540 1.000 0.2420 calc R
H72A H Uiso 0.48290 0.45620 -0.06260 1.000 0.1890 calc R
H72B H Uiso 0.51240 0.57570 -0.04600 1.000 0.1890 calc R
H72C H Uiso 0.51340 0.53560 -0.10210 1.000 0.1890 calc R
H74A H Uiso 0.19380 0.28360 0.07650 1.000 0.0740 calc R
H74B H Uiso 0.16490 0.32890 0.01950 1.000 0.0740 calc R
H74C H Uiso 0.15510 0.40250 0.06630 1.000 0.0740 calc R
H75A H Uiso 0.33660 0.34840 0.13690 1.000 0.0710 calc R
H75B H Uiso 0.30650 0.47030 0.12750 1.000 0.0710 calc R
H75C H Uiso 0.40630 0.43080 0.11920 1.000 0.0710 calc R
H76A H Uiso 0.41470 0.31890 0.04540 1.000 0.0840 calc R
H76B H Uiso 0.31950 0.27630 0.00810 1.000 0.0840 calc R
H76C H Uiso 0.35010 0.23430 0.06560 1.000 0.0840 calc R
H77A H Uiso 0.19150 0.95090 0.24230 1.000 0.1100 calc R
H77B H Uiso 0.09100 0.93110 0.25500 1.000 0.1100 calc R
H77C H Uiso 0.09700 0.95340 0.19750 1.000 0.1100 calc R
H78A H Uiso 0.19440 0.63500 0.27710 1.000 0.1260 calc R
H78B H Uiso 0.13590 0.71780 0.30250 1.000 0.1260 calc R
H78C H Uiso 0.24260 0.74380 0.30060 1.000 0.1260 calc R
H79A H Uiso 0.37930 0.64250 0.25550 1.000 0.1420 calc R
H79B H Uiso 0.46120 0.66570 0.22650 1.000 0.1420 calc R
H79C H Uiso 0.37590 0.58780 0.20160 1.000 0.1420 calc R
H80A H Uiso 0.35500 0.74200 0.11110 1.000 0.1510 calc R
H80B H Uiso 0.43720 0.81020 0.14710 1.000 0.1510 calc R
H80C H Uiso 0.33860 0.86520 0.12070 1.000 0.1510 calc R
H83 H Uiso 0.34460 0.85620 0.22360 1.000 0.0860 calc R
H84 H Uiso 0.04550 0.73640 0.19870 1.000 0.0670 calc R

loop_
_atom_type_symbol
_atom_type_description
_atom_type_scat_dispersion_real
_atom_type_scat_dispersion_imag
_atom_type_scat_source
Si Si 0.0817 0.0704 'International Tables Vol C Tables 4.2.6.8 and 6.1.1.4'
Sc Sc 0.2519 0.3716 'International Tables Vol C Tables 4.2.6.8 and 6.1.1.4'
O O 0.0106 0.0060 'International Tables Vol C Tables 4.2.6.8 and 6.1.1.4'
N N 0.0061 0.0033 'International Tables Vol C Tables 4.2.6.8 and 6.1.1.4'
H H 0.0000 0.0000 'International Tables Vol C Tables 4.2.6.8 and 6.1.1.4'
C C 0.0033 0.0016 'International Tables Vol C Tables 4.2.6.8 and 6.1.1.4'

loop_
_geom_angle_atom_site_label_1
_geom_angle_atom_site_label_2
_geom_angle_atom_site_label_3
_geom_angle
_geom_angle_site_symmetry_1
_geom_angle_site_symmetry_2
_geom_angle_site_symmetry_3
_geom_angle_publ_flag
O1 Sc1 O2 100.58(11) . . . yes
O1 Sc1 N1 81.64(10) . . . yes
O1 Sc1 N2 140.03(10) . . . yes
O1 Sc1 N3 113.86(12) . . . yes
O2 Sc1 N1 136.66(10) . . . yes
O2 Sc1 N2 80.10(10) . . . yes
O2 Sc1 N3 110.02(12) . . . yes
N1 Sc1 N2 72.17(10) . . . yes
N1 Sc1 N3 108.23(12) . . . yes
N2 Sc1 N3 102.91(12) . . . yes
O3 Sc2 O4 100.59(11) . . . yes
O3 Sc2 N4 80.70(10) . . . yes
O3 Sc2 N5 141.81(11) . . . yes
O3 Sc2 N6 114.20(12) . . . yes
O4 Sc2 N4 133.93(10) . . . yes
O4 Sc2 N5 81.20(10) . . . yes
O4 Sc2 N6 111.12(12) . . . yes
N4 Sc2 N5 71.83(10) . . . yes
N4 Sc2 N6 109.90(12) . . . yes
N5 Sc2 N6 100.05(12) . . . yes
N3 Si1 C40 113.2(2) . . . yes
C39 Si1 C40 109.5(2) . . . yes
N3 Si1 C39 114.0(2) . . . yes
N3 Si2 C37 113.0(2) . . . yes
C37 Si2 C38 106.7(3) . . . yes
N3 Si2 C38 112.6(2) . . . yes
C40 Si1 H81 107.00 . . . no
C39 Si1 H81 107.00 . . . no
N3 Si1 H81 106.00 . . . no
C37 Si2 H82 108.00 . . . no
C38 Si2 H82 108.00 . . . no
N3 Si2 H82 108.00 . . . no
N6 Si3 C80 114.3(3) . . . yes
N6 Si3 C79 113.3(2) . . . yes
C79 Si3 C80 108.4(3) . . . yes
N6 Si4 C77 113.1(2) . . . yes
N6 Si4 C78 114.4(2) . . . yes
C77 Si4 C78 109.0(3) . . . yes
N6 Si3 H83 107.00 . . . no
C79 Si3 H83 107.00 . . . no
C80 Si3 H83 107.00 . . . no
C77 Si4 H84 107.00 . . . no
C78 Si4 H84 107.00 . . . no
N6 Si4 H84 107.00 . . . no
Sc1 O1 C24 138.1(2) . . . yes
Sc1 O2 C9 139.9(2) . . . yes
Sc2 O3 C64 142.3(2) . . . yes
Sc2 O4 C49 140.4(2) . . . yes
Sc1 N1 C22 125.5(2) . . . yes
Sc1 N1 C1 116.9(2) . . . yes
C1 N1 C22 117.4(3) . . . yes
Sc1 N2 C2 109.21(19) . . . yes
Sc1 N2 C7 129.2(2) . . . yes
C2 N2 C7 121.5(3) . . . yes
Sc1 N3 Si2 126.82(17) . . . yes
Sc1 N3 Si1 112.66(16) . . . yes
Si1 N3 Si2 120.37(18) . . . yes
Sc2 N4 C41 116.5(2) . . . yes
Sc2 N4 C62 126.3(2) . . . yes
C41 N4 C62 116.7(3) . . . yes
C42 N5 C47 121.8(3) . . . yes
Sc2 N5 C47 129.1(2) . . . yes
Sc2 N5 C42 109.19(19) . . . yes
Sc2 N6 Si4 114.49(16) . . . yes
Sc2 N6 Si3 124.24(17) . . . yes
Si3 N6 Si4 121.19(19) . . . yes
N1 C1 C6 115.5(3) . . . yes
C2 C1 C6 110.4(3) . . . no
N1 C1 C2 108.0(3) . . . yes
C1 C2 C3 111.7(3) . . . no
N2 C2 C3 118.0(3) . . . yes
N2 C2 C1 106.7(2) . . . yes
C2 C3 C4 109.0(3) . . . no
C3 C4 C5 111.1(3) . . . no
C4 C5 C6 111.9(3) . . . no
C1 C6 C5 109.4(3) . . . no
N2 C7 C8 126.1(3) . . . yes
C9 C8 C13 119.5(3) . . . no
C7 C8 C13 118.1(3) . . . no
C7 C8 C9 122.3(3) . . . no
O2 C9 C8 120.7(3) . . . yes
C8 C9 C10 118.9(3) . . . no
O2 C9 C10 120.4(3) . . . yes
C9 C10 C18 120.1(3) . . . no
C11 C10 C18 122.7(3) . . . no
C9 C10 C11 117.3(3) . . . no
C10 C11 C12 125.2(4) . . . no
C11 C12 C14 119.9(4) . . . no
C13 C12 C14 123.8(4) . . . no
C11 C12 C13 116.3(4) . . . no
C8 C13 C12 122.8(4) . . . no
C12 C14 C17 109.3(4) . . . no
C12 C14 C16 112.1(4) . . . no
C16 C14 C17 111.1(4) . . . no
C15 C14 C16 104.5(4) . . . no
C15 C14 C17 109.1(4) . . . no
C12 C14 C15 110.7(4) . . . no
C20 C18 C21 108.8(3) . . . no
C10 C18 C21 111.0(3) . . . no
C10 C18 C19 112.7(3) . . . no
C10 C18 C20 109.5(3) . . . no
C19 C18 C20 107.0(4) . . . no
C19 C18 C21 107.8(3) . . . no
N1 C22 C23 126.9(3) . . . yes
C22 C23 C28 115.7(3) . . . no
C22 C23 C24 124.5(3) . . . no
C24 C23 C28 119.7(3) . . . no
O1 C24 C23 120.4(3) . . . yes
O1 C24 C25 120.5(3) . . . yes
C23 C24 C25 119.0(3) . . . no
C24 C25 C26 116.6(3) . . . no
C26 C25 C33 122.3(4) . . . no
C24 C25 C33 121.0(4) . . . no
C25 C26 C27 125.8(4) . . . no
C26 C27 C28 116.1(4) . . . no
C26 C27 C29 120.0(4) . . . no
C28 C27 C29 123.9(4) . . . no
C23 C28 C27 122.6(3) . . . no
C27 C29 C30 107.1(4) . . . no
C27 C29 C31 112.2(4) . . . no
C31 C29 C32 108.6(4) . . . no
C30 C29 C32 110.2(4) . . . no
C30 C29 C31 108.8(4) . . . no
C27 C29 C32 110.1(3) . . . no
C35 C33 C36 107.3(4) . . . no
C25 C33 C36 111.4(4) . . . no
C34 C33 C35 110.3(4) . . . no
C25 C33 C35 110.3(3) . . . no
C34 C33 C36 107.7(4) . . . no
C25 C33 C34 109.8(3) . . . no
C6 C1 H1 107.00 . . . no
N1 C1 H1 108.00 . . . no
C2 C1 H1 108.00 . . . no
N2 C2 H2 107.00 . . . no
C1 C2 H2 107.00 . . . no
C3 C2 H2 107.00 . . . no
C4 C3 H3A 110.00 . . . no
C2 C3 H3A 110.00 . . . no
C4 C3 H3B 110.00 . . . no
H3A C3 H3B 108.00 . . . no
C2 C3 H3B 110.00 . . . no
H4A C4 H4B 108.00 . . . no
C3 C4 H4A 109.00 . . . no
C3 C4 H4B 109.00 . . . no
C5 C4 H4B 109.00 . . . no
C5 C4 H4A 109.00 . . . no
C4 C5 H5A 109.00 . . . no
C4 C5 H5B 109.00 . . . no
C6 C5 H5A 109.00 . . . no
C6 C5 H5B 109.00 . . . no
H5A C5 H5B 108.00 . . . no
C1 C6 H6A 110.00 . . . no
C1 C6 H6B 110.00 . . . no
C5 C6 H6B 110.00 . . . no
H6A C6 H6B 108.00 . . . no
C5 C6 H6A 110.00 . . . no
N2 C7 H7 117.00 . . . no
C8 C7 H7 117.00 . . . no
C12 C11 H11 117.00 . . . no
C10 C11 H11 117.00 . . . no
C12 C13 H13 119.00 . . . no
C8 C13 H13 119.00 . . . no
C14 C15 H15A 109.00 . . . no
C14 C15 H15B 109.00 . . . no
H15A C15 H15B 109.00 . . . no
H15A C15 H15C 109.00 . . . no
H15B C15 H15C 109.00 . . . no
C14 C15 H15C 110.00 . . . no
C14 C16 H16A 109.00 . . . no
H16A C16 H16B 109.00 . . . no
H16A C16 H16C 109.00 . . . no
H16B C16 H16C 109.00 . . . no
C14 C16 H16C 110.00 . . . no
C14 C16 H16B 110.00 . . . no
C14 C17 H17B 110.00 . . . no
C14 C17 H17A 109.00 . . . no
H17A C17 H17C 109.00 . . . no
C14 C17 H17C 110.00 . . . no
H17A C17 H17B 109.00 . . . no
H17B C17 H17C 110.00 . . . no
C18 C19 H19B 109.00 . . . no
C18 C19 H19C 109.00 . . . no
H19A C19 H19C 110.00 . . . no
H19B C19 H19C 109.00 . . . no
H19A C19 H19B 109.00 . . . no
C18 C19 H19A 109.00 . . . no
C18 C20 H20C 109.00 . . . no
H20A C20 H20B 109.00 . . . no
H20A C20 H20C 109.00 . . . no
H20B C20 H20C 109.00 . . . no
C18 C20 H20B 110.00 . . . no
C18 C20 H20A 109.00 . . . no
C18 C21 H21B 109.00 . . . no
C18 C21 H21A 109.00 . . . no
H21A C21 H21C 109.00 . . . no
H21B C21 H21C 109.00 . . . no
C18 C21 H21C 109.00 . . . no
H21A C21 H21B 110.00 . . . no
N1 C22 H22 117.00 . . . no
C23 C22 H22 117.00 . . . no
C25 C26 H26 117.00 . . . no
C27 C26 H26 117.00 . . . no
C27 C28 H28 119.00 . . . no
C23 C28 H28 119.00 . . . no
C29 C30 H30B 109.00 . . . no
C29 C30 H30C 109.00 . . . no
C29 C30 H30A 109.00 . . . no
H30A C30 H30C 110.00 . . . no
H30B C30 H30C 110.00 . . . no
H30A C30 H30B 109.00 . . . no
C29 C31 H31B 110.00 . . . no
C29 C31 H31C 109.00 . . . no
H31A C31 H31B 110.00 . . . no
H31A C31 H31C 109.00 . . . no
H31B C31 H31C 110.00 . . . no
C29 C31 H31A 109.00 . . . no
C29 C32 H32A 109.00 . . . no
C29 C32 H32C 109.00 . . . no
H32A C32 H32B 109.00 . . . no
H32A C32 H32C 110.00 . . . no
H32B C32 H32C 109.00 . . . no
C29 C32 H32B 109.00 . . . no
C33 C34 H34B 109.00 . . . no
C33 C34 H34C 109.00 . . . no
C33 C34 H34A 109.00 . . . no
H34A C34 H34C 109.00 . . . no
H34B C34 H34C 109.00 . . . no
H34A C34 H34B 110.00 . . . no
C33 C35 H35C 109.00 . . . no
C33 C35 H35B 109.00 . . . no
H35A C35 H35C 109.00 . . . no
C33 C35 H35A 110.00 . . . no
H35B C35 H35C 110.00 . . . no
H35A C35 H35B 110.00 . . . no
C33 C36 H36C 109.00 . . . no
H36A C36 H36B 109.00 . . . no
H36A C36 H36C 110.00 . . . no
C33 C36 H36B 109.00 . . . no
C33 C36 H36A 110.00 . . . no
H36B C36 H36C 109.00 . . . no
Si2 C37 H37A 109.00 . . . no
H37A C37 H37C 109.00 . . . no
Si2 C37 H37B 110.00 . . . no
H37B C37 H37C 109.00 . . . no
Si2 C37 H37C 110.00 . . . no
H37A C37 H37B 109.00 . . . no
Si2 C38 H38C 109.00 . . . no
Si2 C38 H38A 109.00 . . . no
Si2 C38 H38B 110.00 . . . no
H38A C38 H38C 109.00 . . . no
H38B C38 H38C 110.00 . . . no
H38A C38 H38B 109.00 . . . no
Si1 C39 H39B 110.00 . . . no
H39A C39 H39B 109.00 . . . no
H39A C39 H39C 109.00 . . . no
Si1 C39 H39C 110.00 . . . no
H39B C39 H39C 109.00 . . . no
Si1 C39 H39A 109.00 . . . no
H40B C40 H40C 110.00 . . . no
Si1 C40 H40C 109.00 . . . no
H40A C40 H40C 109.00 . . . no
Si1 C40 H40B 109.00 . . . no
H40A C40 H40B 110.00 . . . no
Si1 C40 H40A 109.00 . . . no
N4 C41 C42 107.9(2) . . . yes
N4 C41 C46 114.6(3) . . . yes
C42 C41 C46 110.2(3) . . . no
C41 C42 C43 112.3(3) . . . no
N5 C42 C41 106.5(2) . . . yes
N5 C42 C43 117.9(3) . . . yes
C42 C43 C44 109.0(3) . . . no
C43 C44 C45 111.2(3) . . . no
C44 C45 C46 111.9(3) . . . no
C41 C46 C45 109.5(3) . . . no
N5 C47 C48 126.0(3) . . . yes
C49 C48 C53 121.3(4) . . . no
C47 C48 C49 122.0(3) . . . no
C47 C48 C53 116.7(3) . . . no
C48 C49 C50 118.1(3) . . . no
O4 C49 C48 121.0(3) . . . yes
O4 C49 C50 121.0(3) . . . yes
C49 C50 C51 118.0(3) . . . no
C51 C50 C58 121.4(3) . . . no
C49 C50 C58 120.6(4) . . . no
C50 C51 C52 124.2(4) . . . no
C53 C52 C54 123.5(4) . . . no
C51 C52 C53 117.1(4) . . . no
C51 C52 C54 119.3(4) . . . no
C48 C53 C52 121.1(4) . . . no
C52 C54 C55 109.0(4) . . . no
C55 C54 C56 109.4(5) . . . no
C52 C54 C56 111.4(4) . . . no
C52 C54 C57 109.3(4) . . . no
C55 C54 C57 108.6(5) . . . no
C56 C54 C57 109.2(5) . . . no
C50 C58 C60 110.4(3) . . . no
C50 C58 C59 109.4(3) . . . no
C50 C58 C61 112.8(4) . . . no
C59 C58 C60 110.4(4) . . . no
C59 C58 C61 107.1(4) . . . no
C60 C58 C61 106.7(4) . . . no
N4 C62 C63 127.1(3) . . . yes
C64 C63 C68 121.5(3) . . . no
C62 C63 C64 123.2(3) . . . no
C62 C63 C68 115.1(3) . . . no
O3 C64 C63 120.0(3) . . . yes
O3 C64 C65 121.6(3) . . . yes
C63 C64 C65 118.4(3) . . . no
C64 C65 C66 117.8(3) . . . no
C64 C65 C73 120.8(3) . . . no
C66 C65 C73 121.4(3) . . . no
C65 C66 C67 124.5(4) . . . no
C66 C67 C68 116.3(4) . . . no
C68 C67 C69 122.8(4) . . . no
C66 C67 C69 120.8(4) . . . no
C63 C68 C67 121.5(4) . . . no
C70 C69 C71 112.5(6) . . . no
C70 C69 C72 104.3(7) . . . no
C67 C69 C70 109.8(6) . . . no
C67 C69 C71 111.5(5) . . . no
C67 C69 C72 108.5(4) . . . no
C71 C69 C72 110.0(6) . . . no
C75 C73 C76 107.9(4) . . . no
C65 C73 C74 108.8(3) . . . no
C65 C73 C75 111.1(3) . . . no
C65 C73 C76 111.8(3) . . . no
C74 C73 C75 110.3(4) . . . no
C74 C73 C76 106.9(3) . . . no
N4 C41 H41 108.00 . . . no
C42 C41 H41 108.00 . . . no
C46 C41 H41 108.00 . . . no
N5 C42 H42 106.00 . . . no
C41 C42 H42 107.00 . . . no
C43 C42 H42 106.00 . . . no
C42 C43 H43A 110.00 . . . no
C42 C43 H43B 110.00 . . . no
C44 C43 H43A 110.00 . . . no
C44 C43 H43B 110.00 . . . no
H43A C43 H43B 108.00 . . . no
C43 C44 H44A 109.00 . . . no
C43 C44 H44B 109.00 . . . no
C45 C44 H44A 109.00 . . . no
C45 C44 H44B 109.00 . . . no
H44A C44 H44B 108.00 . . . no
C44 C45 H45A 109.00 . . . no
C44 C45 H45B 109.00 . . . no
C46 C45 H45A 109.00 . . . no
C46 C45 H45B 109.00 . . . no
H45A C45 H45B 108.00 . . . no
C41 C46 H46A 110.00 . . . no
C41 C46 H46B 110.00 . . . no
C45 C46 H46A 110.00 . . . no
C45 C46 H46B 110.00 . . . no
H46A C46 H46B 108.00 . . . no
N5 C47 H47 117.00 . . . no
C48 C47 H47 117.00 . . . no
C50 C51 H51 118.00 . . . no
C52 C51 H51 118.00 . . . no
C48 C53 H53 119.00 . . . no
C52 C53 H53 119.00 . . . no
C54 C55 H55A 110.00 . . . no
C54 C55 H55B 110.00 . . . no
C54 C55 H55C 109.00 . . . no
H55A C55 H55B 109.00 . . . no
H55A C55 H55C 109.00 . . . no
H55B C55 H55C 109.00 . . . no
C54 C56 H56A 110.00 . . . no
C54 C56 H56B 109.00 . . . no
C54 C56 H56C 109.00 . . . no
H56A C56 H56B 110.00 . . . no
H56A C56 H56C 109.00 . . . no
H56B C56 H56C 109.00 . . . no
C54 C57 H57A 109.00 . . . no
C54 C57 H57B 110.00 . . . no
C54 C57 H57C 109.00 . . . no
H57A C57 H57B 109.00 . . . no
H57A C57 H57C 109.00 . . . no
H57B C57 H57C 110.00 . . . no
C58 C59 H59A 109.00 . . . no
C58 C59 H59B 109.00 . . . no
C58 C59 H59C 109.00 . . . no
H59A C59 H59B 109.00 . . . no
H59A C59 H59C 109.00 . . . no
H59B C59 H59C 110.00 . . . no
C58 C60 H60A 109.00 . . . no
C58 C60 H60B 110.00 . . . no
C58 C60 H60C 110.00 . . . no
H60A C60 H60B 109.00 . . . no
H60A C60 H60C 109.00 . . . no
H60B C60 H60C 109.00 . . . no
C58 C61 H61A 110.00 . . . no
C58 C61 H61B 109.00 . . . no
C58 C61 H61C 109.00 . . . no
H61A C61 H61B 110.00 . . . no
H61A C61 H61C 109.00 . . . no
H61B C61 H61C 109.00 . . . no
N4 C62 H62 116.00 . . . no
C63 C62 H62 116.00 . . . no
C65 C66 H66 118.00 . . . no
C67 C66 H66 118.00 . . . no
C63 C68 H68 119.00 . . . no
C67 C68 H68 119.00 . . . no
C69 C70 H70A 109.00 . . . no
C69 C70 H70B 109.00 . . . no
C69 C70 H70C 109.00 . . . no
H70A C70 H70B 109.00 . . . no
H70A C70 H70C 110.00 . . . no
H70B C70 H70C 110.00 . . . no
C69 C71 H71A 109.00 . . . no
C69 C71 H71B 109.00 . . . no
C69 C71 H71C 110.00 . . . no
H71A C71 H71B 110.00 . . . no
H71A C71 H71C 109.00 . . . no
H71B C71 H71C 110.00 . . . no
C69 C72 H72A 109.00 . . . no
C69 C72 H72B 109.00 . . . no
C69 C72 H72C 110.00 . . . no
H72A C72 H72B 110.00 . . . no
H72A C72 H72C 109.00 . . . no
H72B C72 H72C 109.00 . . . no
C73 C74 H74A 109.00 . . . no
C73 C74 H74B 110.00 . . . no
C73 C74 H74C 109.00 . . . no
H74A C74 H74B 110.00 . . . no
H74A C74 H74C 109.00 . . . no
H74B C74 H74C 109.00 . . . no
C73 C75 H75A 110.00 . . . no
C73 C75 H75B 109.00 . . . no
C73 C75 H75C 109.00 . . . no
H75A C75 H75B 109.00 . . . no
H75A C75 H75C 109.00 . . . no
H75B C75 H75C 109.00 . . . no
C73 C76 H76A 110.00 . . . no
C73 C76 H76B 109.00 . . . no
C73 C76 H76C 110.00 . . . no
H76A C76 H76B 109.00 . . . no
H76A C76 H76C 109.00 . . . no
H76B C76 H76C 109.00 . . . no
Si4 C77 H77A 110.00 . . . no
Si4 C77 H77B 109.00 . . . no
Si4 C77 H77C 109.00 . . . no
H77A C77 H77B 109.00 . . . no
H77A C77 H77C 110.00 . . . no
H77B C77 H77C 109.00 . . . no
Si4 C78 H78A 109.00 . . . no
Si4 C78 H78B 109.00 . . . no
Si4 C78 H78C 109.00 . . . no
H78A C78 H78B 110.00 . . . no
H78A C78 H78C 110.00 . . . no
H78B C78 H78C 109.00 . . . no
Si3 C79 H79A 109.00 . . . no
Si3 C79 H79B 110.00 . . . no
Si3 C79 H79C 110.00 . . . no
H79A C79 H79B 109.00 . . . no
H79A C79 H79C 109.00 . . . no
H79B C79 H79C 110.00 . . . no
Si3 C80 H80A 109.00 . . . no
Si3 C80 H80B 109.00 . . . no
Si3 C80 H80C 110.00 . . . no
H80A C80 H80B 109.00 . . . no
H80A C80 H80C 109.00 . . . no
H80B C80 H80C 110.00 . . . no

loop_
_geom_bond_atom_site_label_1
_geom_bond_atom_site_label_2
_geom_bond_distance
_geom_bond_site_symmetry_1
_geom_bond_site_symmetry_2
_geom_bond_publ_flag
Sc1 O1 1.985(3) . . yes
Sc1 O2 1.976(3) . . yes
Sc1 N1 2.254(3) . . yes
Sc1 N2 2.227(3) . . yes
Sc1 N3 2.048(3) . . yes
Sc2 N4 2.268(3) . . yes
Sc2 N5 2.215(3) . . yes
Sc2 N6 2.050(3) . . yes
Sc2 O4 1.977(3) . . yes
Sc2 O3 1.981(3) . . yes
Si1 N3 1.723(3) . . yes
Si1 C40 1.869(6) . . yes
Si1 C39 1.882(5) . . yes
Si2 C37 1.852(6) . . yes
Si2 N3 1.710(3) . . yes
Si2 C38 1.883(8) . . yes
Si1 H81 1.4500 . . no
Si2 H82 1.4500 . . no
Si3 C80 1.741(8) . . yes
Si3 N6 1.700(3) . . yes
Si3 C79 1.863(7) . . yes
Si4 C77 1.842(6) . . yes
Si4 C78 1.857(6) . . yes
Si4 N6 1.738(3) . . yes
Si3 H83 1.4500 . . no
Si4 H84 1.4500 . . no
O1 C24 1.320(4) . . yes
O2 C9 1.329(4) . . yes
O3 C64 1.320(4) . . yes
O4 C49 1.316(4) . . yes
N1 C22 1.290(4) . . yes
N1 C1 1.492(4) . . yes
N2 C2 1.485(4) . . yes
N2 C7 1.282(4) . . yes
N4 C41 1.492(4) . . yes
N4 C62 1.290(4) . . yes
N5 C42 1.487(4) . . yes
N5 C47 1.276(4) . . yes
C1 C2 1.524(4) . . no
C1 C6 1.538(5) . . no
C2 C3 1.516(5) . . no
C3 C4 1.532(6) . . no
C4 C5 1.511(6) . . no
C5 C6 1.525(6) . . no
C7 C8 1.433(5) . . no
C8 C13 1.407(5) . . no
C8 C9 1.421(5) . . no
C9 C10 1.433(5) . . no
C10 C11 1.370(5) . . no
C10 C18 1.538(5) . . no
C11 C12 1.415(6) . . no
C12 C14 1.520(6) . . no
C12 C13 1.356(6) . . no
C14 C17 1.517(7) . . no
C14 C15 1.561(7) . . no
C14 C16 1.504(7) . . no
C18 C20 1.534(6) . . no
C18 C19 1.528(6) . . no
C18 C21 1.529(6) . . no
C22 C23 1.437(5) . . no
C23 C28 1.433(4) . . no
C23 C24 1.393(5) . . no
C24 C25 1.455(5) . . no
C25 C33 1.525(6) . . no
C25 C26 1.372(6) . . no
C26 C27 1.410(6) . . no
C27 C28 1.353(5) . . no
C27 C29 1.534(6) . . no
C29 C30 1.558(7) . . no
C29 C32 1.520(6) . . no
C29 C31 1.536(8) . . no
C33 C36 1.537(6) . . no
C33 C34 1.519(6) . . no
C33 C35 1.549(6) . . no
C1 H1 1.0000 . . no
C2 H2 1.0000 . . no
C3 H3A 0.9900 . . no
C3 H3B 0.9900 . . no
C4 H4B 0.9900 . . no
C4 H4A 0.9900 . . no
C5 H5B 0.9900 . . no
C5 H5A 0.9900 . . no
C6 H6B 0.9900 . . no
C6 H6A 0.9900 . . no
C7 H7 0.9500 . . no
C11 H11 0.9500 . . no
C13 H13 0.9500 . . no
C15 H15A 0.9800 . . no
C15 H15C 0.9800 . . no
C15 H15B 0.9800 . . no
C16 H16B 0.9800 . . no
C16 H16C 0.9800 . . no
C16 H16A 0.9800 . . no
C17 H17C 0.9800 . . no
C17 H17B 0.9800 . . no
C17 H17A 0.9800 . . no
C19 H19A 0.9800 . . no
C19 H19C 0.9800 . . no
C19 H19B 0.9800 . . no
C20 H20C 0.9800 . . no
C20 H20B 0.9800 . . no
C20 H20A 0.9800 . . no
C21 H21B 0.9800 . . no
C21 H21C 0.9800 . . no
C21 H21A 0.9800 . . no
C22 H22 0.9500 . . no
C26 H26 0.9500 . . no
C28 H28 0.9500 . . no
C30 H30B 0.9800 . . no
C30 H30C 0.9800 . . no
C30 H30A 0.9800 . . no
C31 H31A 0.9800 . . no
C31 H31C 0.9800 . . no
C31 H31B 0.9800 . . no
C32 H32C 0.9800 . . no
C32 H32A 0.9800 . . no
C32 H32B 0.9800 . . no
C34 H34A 0.9800 . . no
C34 H34B 0.9800 . . no
C34 H34C 0.9800 . . no
C35 H35C 0.9800 . . no
C35 H35A 0.9800 . . no
C35 H35B 0.9800 . . no
C36 H36C 0.9800 . . no
C36 H36A 0.9800 . . no
C36 H36B 0.9800 . . no
C37 H37B 0.9800 . . no
C37 H37C 0.9800 . . no
C37 H37A 0.9800 . . no
C38 H38A 0.9800 . . no
C38 H38C 0.9800 . . no
C38 H38B 0.9800 . . no
C39 H39C 0.9800 . . no
C39 H39A 0.9800 . . no
C39 H39B 0.9800 . . no
C40 H40A 0.9800 . . no
C40 H40C 0.9800 . . no
C40 H40B 0.9800 . . no
C41 C46 1.536(5) . . no
C41 C42 1.516(5) . . no
C42 C43 1.519(5) . . no
C43 C44 1.535(6) . . no
C44 C45 1.525(6) . . no
C45 C46 1.529(6) . . no
C47 C48 1.464(5) . . no
C48 C49 1.424(5) . . no
C48 C53 1.392(5) . . no
C49 C50 1.415(5) . . no
C50 C51 1.395(6) . . no
C50 C58 1.541(6) . . no
C51 C52 1.399(6) . . no
C52 C53 1.385(7) . . no
C52 C54 1.550(6) . . no
C54 C56 1.496(9) . . no
C54 C57 1.488(8) . . no
C54 C55 1.521(7) . . no
C58 C61 1.553(8) . . no
C58 C59 1.518(7) . . no
C58 C60 1.537(6) . . no
C62 C63 1.476(5) . . no
C63 C64 1.395(5) . . no
C63 C68 1.400(5) . . no
C64 C65 1.420(5) . . no
C65 C66 1.394(5) . . no
C65 C73 1.539(5) . . no
C66 C67 1.399(5) . . no
C67 C68 1.382(6) . . no
C67 C69 1.551(6) . . no
C69 C71 1.514(11) . . no
C69 C72 1.539(8) . . no
C69 C70 1.397(11) . . no
C73 C76 1.534(6) . . no
C73 C74 1.529(6) . . no
C73 C75 1.519(6) . . no
C41 H41 1.0000 . . no
C42 H42 1.0000 . . no
C43 H43A 0.9900 . . no
C43 H43B 0.9900 . . no
C44 H44A 0.9900 . . no
C44 H44B 0.9900 . . no
C45 H45A 0.9900 . . no
C45 H45B 0.9900 . . no
C46 H46A 0.9900 . . no
C46 H46B 0.9900 . . no
C47 H47 0.9500 . . no
C51 H51 0.9500 . . no
C53 H53 0.9500 . . no
C55 H55A 0.9800 . . no
C55 H55B 0.9800 . . no
C55 H55C 0.9800 . . no
C56 H56A 0.9800 . . no
C56 H56B 0.9800 . . no
C56 H56C 0.9800 . . no
C57 H57A 0.9800 . . no
C57 H57B 0.9800 . . no
C57 H57C 0.9800 . . no
C59 H59A 0.9800 . . no
C59 H59B 0.9800 . . no
C59 H59C 0.9800 . . no
C60 H60A 0.9800 . . no
C60 H60B 0.9800 . . no
C60 H60C 0.9800 . . no
C61 H61A 0.9800 . . no
C61 H61B 0.9800 . . no
C61 H61C 0.9800 . . no
C62 H62 0.9500 . . no
C66 H66 0.9500 . . no
C68 H68 0.9500 . . no
C70 H70A 0.9800 . . no
C70 H70B 0.9800 . . no
C70 H70C 0.9800 . . no
C71 H71A 0.9800 . . no
C71 H71B 0.9800 . . no
C71 H71C 0.9800 . . no
C72 H72A 0.9800 . . no
C72 H72B 0.9800 . . no
C72 H72C 0.9800 . . no
C74 H74A 0.9800 . . no
C74 H74B 0.9800 . . no
C74 H74C 0.9800 . . no
C75 H75A 0.9800 . . no
C75 H75B 0.9800 . . no
C75 H75C 0.9800 . . no
C76 H76A 0.9800 . . no
C76 H76B 0.9800 . . no
C76 H76C 0.9800 . . no
C77 H77A 0.9800 . . no
C77 H77B 0.9800 . . no
C77 H77C 0.9800 . . no
C78 H78A 0.9800 . . no
C78 H78B 0.9800 . . no
C78 H78C 0.9800 . . no
C79 H79A 0.9800 . . no
C79 H79B 0.9800 . . no
C79 H79C 0.9800 . . no
C80 H80A 0.9800 . . no
C80 H80B 0.9800 . . no
C80 H80C 0.9800 . . no

loop_
_geom_contact_atom_site_label_1
_geom_contact_atom_site_label_2
_geom_contact_distance
_geom_contact_site_symmetry_1
_geom_contact_site_symmetry_2
_geom_contact_publ_flag
Sc1 C5 3.967(4) . 2_556 no
Sc2 C45 3.985(4) . 2_545 no
Sc1 H35A 3.5300 . . no
Sc1 H37C 3.3800 . . no
Sc1 H5B 3.1600 . 2_556 no
Sc1 H21B 3.4900 . . no
Sc2 H45B 3.1600 . 2_545 no
Sc2 H80A 3.3600 . . no
Si2 H39A 3.3900 . . no
Si4 H42 3.4600 . . no
O1 O2 3.047(4) . . no
O1 N1 2.779(4) . . no
O1 C22 2.876(4) . . no
O1 C34 3.107(6) . . no
O1 Si1 3.709(3) . . no
O1 C35 2.963(5) . . no
O2 O1 3.047(4) . . no
O2 N2 2.711(4) . . no
O2 C21 2.946(5) . . no
O2 C7 2.867(4) . . no
O2 C20 3.022(5) . . no
O3 O4 3.045(4) . . no
O3 C74 3.047(6) . . no
O3 N4 2.760(4) . . no
O3 C62 2.865(4) . . no
O3 C75 3.000(5) . . no
O4 C60 3.012(5) . . no
O4 C47 2.883(4) . . no
O4 C59 3.002(6) . . no
O4 Si4 3.657(3) . . no
O4 O3 3.045(4) . . no
O4 N5 2.734(4) . . no
O1 H34A 2.4500 . . no
O1 H35A 2.3300 . . no
O1 H81 2.8600 . . no
O1 H5B 2.8300 . 2_556 no
O2 H20B 2.3700 . . no
O2 H21B 2.2600 . . no
O2 H37C 2.8700 . . no
O3 H75B 2.3200 . . no
O3 H74C 2.4000 . . no
O4 H59B 2.3400 . . no
O4 H45B 2.7400 . 2_545 no
O4 H60C 2.3400 . . no
O4 H84 2.8000 . . no
N1 O1 2.779(4) . . no
N1 Si1 3.780(3) . . no
N1 C24 3.006(4) . . no
N1 N2 2.639(4) . . no
N1 C2 2.441(4) . . no
N2 C9 2.956(4) . . no
N2 O2 2.711(4) . . no
N2 N1 2.639(4) . . no
N2 C1 2.414(4) . . no
N4 O3 2.760(4) . . no
N4 N5 2.630(4) . . no
N4 C42 2.431(4) . . no
N4 C64 3.022(4) . . no
N5 Si4 3.542(3) . . no
N5 O4 2.734(4) . . no
N5 N4 2.630(4) . . no
N5 N6 3.270(4) . . no
N5 C41 2.406(4) . . no
N5 C49 2.976(4) . . no
N6 N5 3.270(4) . . no
N5 H84 2.8900 . . no
C5 Sc1 3.967(4) . 2_546 no
C17 C78 3.441(9) . . no
C20 O2 3.022(5) . . no
C21 C34 3.585(6) . . no
C21 O2 2.946(5) . . no
C34 O1 3.107(6) . . no
C34 C21 3.585(6) . . no
C35 O1 2.963(5) . . no
C45 Sc2 3.985(4) . 2_555 no
C59 O4 3.002(6) . . no
C60 O4 3.012(5) . . no
C74 O3 3.047(6) . . no
C75 O3 3.000(5) . . no
C78 C17 3.441(9) . . no
C3 H7 2.4400 . . no
C6 H22 2.5900 . . no
C7 H3B 2.8200 . . no
C7 H3A 2.8500 . . no
C7 H37C 3.0200 . . no
C8 H37C 3.0900 . . no
C9 H37C 3.0300 . . no
C9 H21B 2.7700 . . no
C9 H20B 2.7800 . . no
C11 H19B 2.7900 . . no
C11 H15C 2.7400 . . no
C11 H19C 2.7800 . . no
C11 H30C 3.0300 . 1_655 no
C11 H17B 2.7900 . . no
C13 H16B 2.7400 . . no
C13 H16A 2.7900 . . no
C15 H11 2.8100 . . no
C16 H13 2.4800 . . no
C17 H78A 2.9800 . . no
C17 H11 2.9500 . . no
C19 H11 2.4600 . . no
C21 H34A 2.9400 . . no
C21 H4A 3.0800 . 1_565 no
C22 H21C 3.0700 . 2_546 no
C22 H6B 2.7300 . . no
C22 H4A 2.8400 . 2_556 no
C23 H4A 3.0500 . 2_556 no
C23 H81 3.0100 . . no
C24 H3B 3.0500 . 2_556 no
C24 H81 2.9200 . . no
C24 H35A 2.8400 . . no
C24 H34A 2.7800 . . no
C26 H32B 2.7000 . . no
C26 H30B 2.8400 . . no
C26 H36B 2.7200 . . no
C26 H36C 2.7700 . . no
C28 H31B 2.6900 . . no
C28 H31A 2.9100 . . no
C30 H26 2.9100 . . no
C31 H28 2.4900 . . no
C32 H26 2.8100 . . no
C36 H26 2.4100 . . no
C40 H60B 3.0900 . 2_546 no
C43 H47 2.4500 . . no
C46 H62 2.5800 . . no
C47 H74B 3.0500 . 2_555 no
C47 H84 3.0600 . . no
C47 H43A 2.8600 . . no
C47 H43B 2.8300 . . no
C49 H60C 2.7300 . . no
C49 H45B 3.0900 . 2_545 no
C49 H59B 2.7900 . . no
C49 H84 2.9700 . . no
C51 H55C 2.7000 . . no
C51 H57C 2.7300 . . no
C51 H61A 2.7800 . . no
C51 H61B 2.7900 . . no
C53 H56B 2.9100 . . no
C53 H56A 2.6300 . . no
C55 H51 2.8000 . . no
C56 H53 2.5100 . . no
C57 H51 2.8800 . . no
C59 H44A 3.0900 . 1_545 no
C59 H74C 3.0000 . . no
C61 H51 2.4600 . . no
C62 H46B 2.7100 . . no
C62 H59C 3.1000 . 2_555 no
C62 H44A 2.8700 . 2_545 no
C64 H74C 2.7900 . . no
C64 H80A 3.0500 . . no
C64 H43B 3.0400 . 2_545 no
C64 H75B 2.7700 . . no
C66 H76A 2.7600 . . no
C66 H76B 2.7300 . . no
C66 H72A 2.8200 . . no
C66 H70B 2.6700 . . no
C68 H71B 2.7600 . . no
C68 H71C 2.7800 . . no
C70 H66 2.8300 . . no
C70 H39A 3.0800 . 1_554 no
C71 H68 2.4900 . . no
C72 H66 2.8200 . . no
C74 H45A 3.0900 . 1_545 no
C74 H59B 2.9900 . . no
C76 H66 2.4200 . . no
H1 H5B 2.5100 . . no
H1 H3B 2.5300 . . no
H1 H21C 2.4200 . 2_546 no
H2 H4B 2.4500 . . no
H2 H6A 2.5100 . . no
H3A C7 2.8500 . . no
H3A H7 2.3100 . . no
H3B H1 2.5300 . . no
H3B C24 3.0500 . 2_546 no
H3B H5B 2.5800 . . no
H3B H7 2.2200 . . no
H3B C7 2.8200 . . no
H4A C22 2.8400 . 2_546 no
H4A C23 3.0500 . 2_546 no
H4A C21 3.0800 . 1_545 no
H4A H21C 2.4900 . 1_545 no
H4B H2 2.4500 . . no
H5A H34C 2.5700 . 1_545 no
H5B H3B 2.5800 . . no
H5B H1 2.5100 . . no
H5B O1 2.8300 . 2_546 no
H5B Sc1 3.1600 . 2_546 no
H6A H2 2.5100 . . no
H6B C22 2.7300 . . no
H6B H22 2.0800 . . no
H7 H3A 2.3100 . . no
H7 C3 2.4400 . . no
H7 H13 2.3400 . . no
H7 H3B 2.2200 . . no
H11 C19 2.4600 . . no
H11 H15C 2.2400 . . no
H11 H19B 2.2500 . . no
H11 H19C 2.2300 . . no
H11 H17B 2.4100 . . no
H11 C17 2.9500 . . no
H11 C15 2.8100 . . no
H13 H16B 2.2600 . . no
H13 C16 2.4800 . . no
H13 H7 2.3400 . . no
H13 H16A 2.2500 . . no
H15A H16C 2.3400 . . no
H15A H17A 2.4800 . . no
H15B H16B 2.4200 . . no
H15C C11 2.7400 . . no
H15C H11 2.2400 . . no
H15C H17B 2.5300 . . no
H16A C13 2.7900 . . no
H16A H13 2.2500 . . no
H16A H17C 2.5200 . . no
H16B C13 2.7400 . . no
H16B H13 2.2600 . . no
H16B H15B 2.4200 . . no
H16B H30B 2.5300 . 2_546 no
H16C H15A 2.3400 . . no
H16C H17A 2.5000 . . no
H17A H15A 2.4800 . . no
H17A H16C 2.5000 . . no
H17B C11 2.7900 . . no
H17B H31A 2.5900 . 2_556 no
H17B H15C 2.5300 . . no
H17B H11 2.4100 . . no
H17C H16A 2.5200 . . no
H19A H21A 2.4200 . . no
H19A H20C 2.4300 . . no
H19B C11 2.7900 . . no
H19B H28 2.5500 . 2_556 no
H19B H11 2.2500 . . no
H19B H21C 2.4900 . . no
H19B H31B 2.5400 . 2_556 no
H19C H11 2.2300 . . no
H19C H20A 2.4500 . . no
H19C C11 2.7800 . . no
H20A H32A 2.3200 . 1_655 no
H20A H19C 2.4500 . . no
H20A H30C 2.4400 . 1_655 no
H20B C9 2.7800 . . no
H20B H21B 2.5300 . . no
H20B H38A 2.3400 . . no
H20B O2 2.3700 . . no
H20C H19A 2.4300 . . no
H20C H21A 2.4400 . . no
H21A H19A 2.4200 . . no
H21A H20C 2.4400 . . no
H21B O2 2.2600 . . no
H21B C9 2.7700 . . no
H21B H20B 2.5300 . . no
H21B H34A 2.3600 . . no
H21B Sc1 3.4900 . . no
H21C H4A 2.4900 . 1_565 no
H21C H19B 2.4900 . . no
H21C H22 2.5200 . 2_556 no
H21C H1 2.4200 . 2_556 no
H21C C22 3.0700 . 2_556 no
H22 H6B 2.0800 . . no
H22 H28 2.2900 . . no
H22 C6 2.5900 . . no
H22 H21C 2.5200 . 2_546 no
H26 C32 2.8100 . . no
H26 C30 2.9100 . . no
H26 H32B 2.2100 . . no
H26 H36B 2.2000 . . no
H26 H36C 2.1800 . . no
H26 H30B 2.4200 . . no
H26 C36 2.4100 . . no
H28 H22 2.2900 . . no
H28 C31 2.4900 . . no
H28 H31A 2.4000 . . no
H28 H31B 2.1500 . . no
H28 H19B 2.5500 . 2_546 no
H30B C26 2.8400 . . no
H30B H26 2.4200 . . no
H30B H32B 2.4700 . . no
H30B H16B 2.5300 . 2_556 no
H30C C11 3.0300 . 1_455 no
H30C H20A 2.4400 . 1_455 no
H30C H31C 2.3800 . . no
H31A C28 2.9100 . . no
H31A H28 2.4000 . . no
H31A H32C 2.4200 . . no
H31A H17B 2.5900 . 2_546 no
H31B C28 2.6900 . . no
H31B H19B 2.5400 . 2_546 no
H31B H28 2.1500 . . no
H31C H32A 2.5300 . . no
H31C H30C 2.3800 . . no
H32A H20A 2.3200 . 1_455 no
H32A H31C 2.5300 . . no
H32B H26 2.2100 . . no
H32B C26 2.7000 . . no
H32B H30B 2.4700 . . no
H32C H31A 2.4200 . . no
H34A O1 2.4500 . . no
H34A H35A 2.5900 . . no
H34A C21 2.9400 . . no
H34A C24 2.7800 . . no
H34A H21B 2.3600 . . no
H34B H35C 2.4900 . . no
H34B H36A 2.5600 . . no
H34C H5A 2.5700 . 1_565 no
H34C H36C 2.3400 . . no
H35A C24 2.8400 . . no
H35A H34A 2.5900 . . no
H35A O1 2.3300 . . no
H35A Sc1 3.5300 . . no
H35B H36B 2.5900 . . no
H35C H36A 2.3500 . . no
H35C H34B 2.4900 . . no
H36A H35C 2.3500 . . no
H36A H34B 2.5600 . . no
H36B H26 2.2000 . . no
H36B C26 2.7200 . . no
H36B H35B 2.5900 . . no
H36C H26 2.1800 . . no
H36C C26 2.7700 . . no
H36C H34C 2.3400 . . no
H37C C8 3.0900 . . no
H37C C9 3.0300 . . no
H37C C7 3.0200 . . no
H37C Sc1 3.3800 . . no
H37C O2 2.8700 . . no
H38A H20B 2.3400 . . no
H38C H70C 2.4700 . 1_556 no
H39A Si2 3.3900 . . no
H39A C70 3.0800 . 1_556 no
H39B H84 2.5700 . 2_546 no
H40B H60B 2.3900 . 2_546 no
H41 H43B 2.5400 . . no
H41 H45B 2.5300 . . no
H42 Si4 3.4600 . . no
H42 H44B 2.4700 . . no
H42 H46A 2.4800 . . no
H42 H77C 2.4600 . . no
H43A H47 2.3300 . . no
H43A C47 2.8600 . . no
H43B H47 2.2100 . . no
H43B C64 3.0400 . 2_555 no
H43B H74B 2.5400 . 2_555 no
H43B H41 2.5400 . . no
H43B C47 2.8300 . . no
H44A C62 2.8700 . 2_555 no
H44A C59 3.0900 . 1_565 no
H44A H59C 2.4600 . 1_565 no
H44B H42 2.4700 . . no
H45A C74 3.0900 . 1_565 no
H45A H74B 2.5700 . 1_565 no
H45B H41 2.5300 . . no
H45B C49 3.0900 . 2_555 no
H45B Sc2 3.1600 . 2_555 no
H45B O4 2.7400 . 2_555 no
H46A H42 2.4800 . . no
H46B H62 2.0600 . . no
H46B C62 2.7100 . . no
H47 C43 2.4500 . . no
H47 H43A 2.3300 . . no
H47 H43B 2.2100 . . no
H47 H53 2.3200 . . no
H51 C57 2.8800 . . no
H51 H57C 2.3200 . . no
H51 C61 2.4600 . . no
H51 H55C 2.2100 . . no
H51 C55 2.8000 . . no
H51 H61A 2.2000 . . no
H51 H61B 2.2800 . . no
H53 H56B 2.4300 . . no
H53 C56 2.5100 . . no
H53 H56A 2.1100 . . no
H53 H47 2.3200 . . no
H55A H56C 2.5300 . . no
H55A H57B 2.4500 . . no
H55A H75C 2.3500 . 1_455 no
H55B H82 2.4700 . 2_556 no
H55B H56B 2.4100 . . no
H55C H57C 2.4200 . . no
H55C C51 2.7000 . . no
H55C H51 2.2100 . . no
H56A C53 2.6300 . . no
H56A H53 2.1100 . . no
H56A H57A 2.5400 . . no
H56A H76B 2.5400 . 2_555 no
H56B H55B 2.4100 . . no
H56B C53 2.9100 . . no
H56B H53 2.4300 . . no
H56C H57B 2.3400 . . no
H56C H55A 2.5300 . . no
H57A H72B 2.5800 . 1_455 no
H57A H56A 2.5400 . . no
H57B H55A 2.4500 . . no
H57B H56C 2.3400 . . no
H57B H76A 2.5500 . 1_455 no
H57C H51 2.3200 . . no
H57C C51 2.7300 . . no
H57C H55C 2.4200 . . no
H57C H71B 2.4700 . 2_545 no
H59A H60A 2.4200 . . no
H59A H61C 2.4600 . . no
H59B H74C 2.2200 . . no
H59B O4 2.3400 . . no
H59B C49 2.7900 . . no
H59B C74 2.9900 . . no
H59C C62 3.1000 . 2_545 no
H59C H62 2.5400 . 2_545 no
H59C H61A 2.4400 . . no
H59C H44A 2.4600 . 1_545 no
H60A H59A 2.4200 . . no
H60A H61C 2.4600 . . no
H60B C40 3.0900 . 2_556 no
H60B H61B 2.4400 . . no
H60B H40B 2.3900 . 2_556 no
H60C O4 2.3400 . . no
H60C C49 2.7300 . . no
H61A H71C 2.5500 . 2_545 no
H61A C51 2.7800 . . no
H61A H51 2.2000 . . no
H61A H59C 2.4400 . . no
H61B H51 2.2800 . . no
H61B H60B 2.4400 . . no
H61B C51 2.7900 . . no
H61C H59A 2.4600 . . no
H61C H60A 2.4600 . . no
H62 H68 2.2800 . . no
H62 C46 2.5800 . . no
H62 H46B 2.0600 . . no
H62 H59C 2.5400 . 2_555 no
H66 C70 2.8300 . . no
H66 C72 2.8200 . . no
H66 H76B 2.1600 . . no
H66 C76 2.4200 . . no
H66 H70B 2.2300 . . no
H66 H72A 2.3200 . . no
H66 H76A 2.2300 . . no
H68 H71C 2.2500 . . no
H68 C71 2.4900 . . no
H68 H71B 2.2700 . . no
H68 H62 2.2800 . . no
H70A H71C 2.4900 . . no
H70B H72A 2.1500 . . no
H70B C66 2.6700 . . no
H70B H66 2.2300 . . no
H70C H38C 2.4700 . 1_554 no
H70C H71A 2.4100 . . no
H70C H72C 2.4100 . . no
H71A H70C 2.4100 . . no
H71A H72C 2.3900 . . no
H71B H57C 2.4700 . 2_555 no
H71B C68 2.7600 . . no
H71B H68 2.2700 . . no
H71C H68 2.2500 . . no
H71C H70A 2.4900 . . no
H71C H61A 2.5500 . 2_555 no
H71C C68 2.7800 . . no
H72A H70B 2.1500 . . no
H72A C66 2.8200 . . no
H72A H66 2.3200 . . no
H72B H57A 2.5800 . 1_655 no
H72C H70C 2.4100 . . no
H72C H71A 2.3900 . . no
H74A H75A 2.4600 . . no
H74A H76C 2.4400 . . no
H74B H43B 2.5400 . 2_545 no
H74B H45A 2.5700 . 1_545 no
H74B H76B 2.4300 . . no
H74B C47 3.0500 . 2_545 no
H74C C64 2.7900 . . no
H74C H59B 2.2200 . . no
H74C C59 3.0000 . . no
H74C O3 2.4000 . . no
H74C H75B 2.5700 . . no
H75A H76C 2.4500 . . no
H75A H74A 2.4600 . . no
H75B O3 2.3200 . . no
H75B C64 2.7700 . . no
H75B H74C 2.5700 . . no
H75B H79C 2.5000 . . no
H75C H55A 2.3500 . 1_655 no
H75C H76A 2.4700 . . no
H76A H66 2.2300 . . no
H76A C66 2.7600 . . no
H76A H75C 2.4700 . . no
H76A H57B 2.5500 . 1_655 no
H76B C66 2.7300 . . no
H76B H66 2.1600 . . no
H76B H74B 2.4300 . . no
H76B H56A 2.5400 . 2_545 no
H76C H75A 2.4500 . . no
H76C H74A 2.4400 . . no
H77C H42 2.4600 . . no
H78A C17 2.9800 . . no
H79C H75B 2.5000 . . no
H80A Sc2 3.3600 . . no
H80A C64 3.0500 . . no
H81 O1 2.8600 . . no
H81 C23 3.0100 . . no
H81 C24 2.9200 . . no
H82 H55B 2.4700 . 2_546 no
H84 O4 2.8000 . . no
H84 N5 2.8900 . . no
H84 C47 3.0600 . . no
H84 C49 2.9700 . . no
H84 H39B 2.5700 . 2_556 no

loop_
_geom_hbond_atom_site_label_D
_geom_hbond_atom_site_label_H
_geom_hbond_atom_site_label_A
_geom_hbond_distance_DH
_geom_hbond_distance_HA
_geom_hbond_distance_DA
_geom_hbond_angle_DHA
_geom_hbond_site_symmetry_A
_geom_hbond_publ_flag
C20 H20B O2 0.9800 2.3700 3.022(5) 123.00 . yes
C21 H21B O2 0.9800 2.2600 2.946(5) 126.00 . yes
C34 H34A O1 0.9800 2.4500 3.107(6) 124.00 . yes
C35 H35A O1 0.9800 2.3300 2.963(5) 122.00 . yes
C59 H59B O4 0.9800 2.3400 3.002(6) 125.00 . yes
C60 H60C O4 0.9800 2.3400 3.012(5) 125.00 . yes
C74 H74C O3 0.9800 2.4000 3.047(6) 123.00 . yes
C75 H75B O3 0.9800 2.3200 3.000(5) 125.00 . yes

loop_
_geom_torsion_atom_site_label_1
_geom_torsion_atom_site_label_2
_geom_torsion_atom_site_label_3
_geom_torsion_atom_site_label_4
_geom_torsion
_geom_torsion_site_symmetry_1
_geom_torsion_site_symmetry_2
_geom_torsion_site_symmetry_3
_geom_torsion_site_symmetry_4
_geom_torsion_publ_flag
O2 Sc1 O1 C24 156.5(3) . . . . no
N1 Sc1 O1 C24 20.4(3) . . . . no
N2 Sc1 O1 C24 69.3(4) . . . . no
N3 Sc1 O1 C24 -85.9(3) . . . . no
O1 Sc1 O2 C9 -123.9(3) . . . . no
N1 Sc1 O2 C9 -34.9(4) . . . . no
N2 Sc1 O2 C9 15.5(3) . . . . no
N3 Sc1 O2 C9 115.7(3) . . . . no
O1 Sc1 N1 C1 163.2(2) . . . . no
O1 Sc1 N1 C22 -10.4(3) . . . . no
O2 Sc1 N1 C1 66.6(3) . . . . no
O2 Sc1 N1 C22 -107.0(3) . . . . no
N2 Sc1 N1 C1 13.8(2) . . . . no
N2 Sc1 N1 C22 -159.9(3) . . . . no
N3 Sc1 N1 C1 -84.4(2) . . . . no
N3 Sc1 N1 C22 102.0(3) . . . . no
O1 Sc1 N2 C2 -90.0(2) . . . . no
O1 Sc1 N2 C7 87.1(3) . . . . no
O2 Sc1 N2 C2 175.3(2) . . . . no
O2 Sc1 N2 C7 -7.6(3) . . . . no
N1 Sc1 N2 C2 -38.40(19) . . . . no
N1 Sc1 N2 C7 138.7(3) . . . . no
N3 Sc1 N2 C2 66.9(2) . . . . no
N3 Sc1 N2 C7 -116.0(3) . . . . no
O1 Sc1 N3 Si1 40.1(2) . . . . no
O1 Sc1 N3 Si2 -135.5(2) . . . . no
O2 Sc1 N3 Si1 152.09(17) . . . . no
O2 Sc1 N3 Si2 -23.4(3) . . . . no
N1 Sc1 N3 Si1 -48.7(2) . . . . no
N1 Sc1 N3 Si2 135.8(2) . . . . no
N2 Sc1 N3 Si1 -123.90(18) . . . . no
N2 Sc1 N3 Si2 60.6(3) . . . . no
O3 Sc2 O4 C49 -143.4(3) . . . . no
N4 Sc2 O4 C49 -56.2(4) . . . . no
N5 Sc2 O4 C49 -2.2(3) . . . . no
N6 Sc2 O4 C49 95.3(3) . . . . no
O3 Sc2 N4 C41 167.4(2) . . . . no
O3 Sc2 N4 C62 -4.4(3) . . . . no
O4 Sc2 N4 C41 71.6(2) . . . . no
O4 Sc2 N4 C62 -100.2(3) . . . . no
N5 Sc2 N4 C41 14.3(2) . . . . no
N5 Sc2 N4 C62 -157.6(3) . . . . no
N6 Sc2 N4 C41 -80.1(2) . . . . no
N6 Sc2 N4 C62 108.1(3) . . . . no
O3 Sc2 N5 C42 -85.4(3) . . . . no
O3 Sc2 N5 C47 93.8(3) . . . . no
O4 Sc2 N5 C42 178.7(2) . . . . no
O4 Sc2 N5 C47 -2.2(3) . . . . no
N4 Sc2 N5 C42 -39.2(2) . . . . no
N4 Sc2 N5 C47 140.0(3) . . . . no
N6 Sc2 N5 C42 68.6(2) . . . . no
N6 Sc2 N5 C47 -112.2(3) . . . . no
O3 Sc2 N6 Si3 26.9(3) . . . . no
O3 Sc2 N6 Si4 -150.01(17) . . . . no
O4 Sc2 N6 Si3 139.9(2) . . . . no
O4 Sc2 N6 Si4 -37.1(2) . . . . no
N4 Sc2 N6 Si3 -61.6(3) . . . . no
N4 Sc2 N6 Si4 121.47(19) . . . . no
N5 Sc2 N6 Si3 -135.8(2) . . . . no
N5 Sc2 N6 Si4 47.3(2) . . . . no
O4 Sc2 O3 C64 137.9(4) . . . . no
N4 Sc2 O3 C64 4.7(4) . . . . no
N5 Sc2 O3 C64 48.7(4) . . . . no
N6 Sc2 O3 C64 -103.1(4) . . . . no
C39 Si1 N3 Sc1 -119.6(2) . . . . no
C39 Si1 N3 Si2 56.2(3) . . . . no
C40 Si1 N3 Sc1 114.3(2) . . . . no
C40 Si1 N3 Si2 -69.8(3) . . . . no
C37 Si2 N3 Sc1 -34.8(4) . . . . no
C37 Si2 N3 Si1 150.0(4) . . . . no
C38 Si2 N3 Sc1 86.1(3) . . . . no
C38 Si2 N3 Si1 -89.1(3) . . . . no
C79 Si3 N6 Sc2 -90.6(3) . . . . no
C80 Si3 N6 Sc2 34.2(4) . . . . no
C80 Si3 N6 Si4 -149.0(3) . . . . no
C79 Si3 N6 Si4 86.1(3) . . . . no
C78 Si4 N6 Sc2 122.6(3) . . . . no
C77 Si4 N6 Sc2 -111.7(3) . . . . no
C78 Si4 N6 Si3 -54.4(4) . . . . no
C77 Si4 N6 Si3 71.2(3) . . . . no
Sc1 O1 C24 C23 -18.9(5) . . . . no
Sc1 O1 C24 C25 161.4(3) . . . . no
Sc1 O2 C9 C10 165.3(2) . . . . no
Sc1 O2 C9 C8 -14.6(5) . . . . no
Sc2 O3 C64 C65 179.7(3) . . . . no
Sc2 O3 C64 C63 -0.8(6) . . . . no
Sc2 O4 C49 C48 6.6(5) . . . . no
Sc2 O4 C49 C50 -174.3(2) . . . . no
Sc1 N1 C1 C6 136.6(2) . . . . no
C22 N1 C1 C2 -173.5(3) . . . . no
Sc1 N1 C1 C2 12.4(3) . . . . no
Sc1 N1 C22 C23 1.8(5) . . . . no
C1 N1 C22 C23 -171.8(3) . . . . no
C22 N1 C1 C6 -49.2(4) . . . . no
Sc1 N2 C2 C1 57.9(3) . . . . no
Sc1 N2 C2 C3 -175.4(2) . . . . no
C7 N2 C2 C1 -119.4(3) . . . . no
C7 N2 C2 C3 7.3(5) . . . . no
Sc1 N2 C7 C8 0.8(5) . . . . no
C2 N2 C7 C8 177.6(3) . . . . no
Sc2 N4 C41 C42 12.4(3) . . . . no
C62 N4 C41 C42 -175.0(3) . . . . no
C41 N4 C62 C63 -170.5(3) . . . . no
Sc2 N4 C41 C46 135.5(3) . . . . no
Sc2 N4 C62 C63 1.3(5) . . . . no
C62 N4 C41 C46 -51.9(4) . . . . no
C47 N5 C42 C41 -120.0(3) . . . . no
C47 N5 C42 C43 7.2(5) . . . . no
Sc2 N5 C47 C48 1.7(5) . . . . no
C42 N5 C47 C48 -179.3(3) . . . . no
Sc2 N5 C42 C41 59.3(3) . . . . no
Sc2 N5 C42 C43 -173.5(2) . . . . no
N1 C1 C2 N2 -44.3(3) . . . . no
C6 C1 C2 C3 58.2(4) . . . . no
N1 C1 C6 C5 -178.9(3) . . . . no
N1 C1 C2 C3 -174.6(3) . . . . no
C6 C1 C2 N2 -171.5(3) . . . . no
C2 C1 C6 C5 -55.9(4) . . . . no
N2 C2 C3 C4 178.1(3) . . . . no
C1 C2 C3 C4 -57.7(4) . . . . no
C2 C3 C4 C5 56.9(4) . . . . no
C3 C4 C5 C6 -57.6(4) . . . . no
C4 C5 C6 C1 56.4(4) . . . . no
N2 C7 C8 C9 5.2(5) . . . . no
N2 C7 C8 C13 -174.4(3) . . . . no
C7 C8 C9 C10 -179.8(3) . . . . no
C7 C8 C13 C12 177.7(4) . . . . no
C13 C8 C9 C10 -0.2(5) . . . . no
C7 C8 C9 O2 0.2(5) . . . . no
C9 C8 C13 C12 -1.9(6) . . . . no
C13 C8 C9 O2 179.7(3) . . . . no
C8 C9 C10 C11 1.1(5) . . . . no
O2 C9 C10 C18 1.8(5) . . . . no
C8 C9 C10 C18 -178.3(3) . . . . no
O2 C9 C10 C11 -178.8(3) . . . . no
C11 C10 C18 C21 122.6(4) . . . . no
C9 C10 C18 C20 62.1(4) . . . . no
C11 C10 C18 C20 -117.4(4) . . . . no
C9 C10 C18 C21 -58.0(4) . . . . no
C11 C10 C18 C19 1.6(5) . . . . no
C9 C10 C18 C19 -179.0(3) . . . . no
C18 C10 C11 C12 179.3(4) . . . . no
C9 C10 C11 C12 -0.1(6) . . . . no
C10 C11 C12 C13 -1.9(6) . . . . no
C10 C11 C12 C14 178.7(4) . . . . no
C13 C12 C14 C15 -124.8(5) . . . . no
C11 C12 C14 C17 -65.6(5) . . . . no
C14 C12 C13 C8 -177.8(4) . . . . no
C11 C12 C14 C16 170.8(4) . . . . no
C11 C12 C13 C8 2.9(6) . . . . no
C13 C12 C14 C16 -8.6(6) . . . . no
C13 C12 C14 C17 115.1(5) . . . . no
C11 C12 C14 C15 54.6(6) . . . . no
N1 C22 C23 C28 -177.5(3) . . . . no
N1 C22 C23 C24 6.5(6) . . . . no
C22 C23 C24 C25 180.0(3) . . . . no
C22 C23 C24 O1 0.2(5) . . . . no
C28 C23 C24 O1 -175.7(3) . . . . no
C28 C23 C24 C25 4.1(5) . . . . no
C22 C23 C28 C27 -176.3(3) . . . . no
C24 C23 C28 C27 -0.1(6) . . . . no
C23 C24 C25 C26 -4.3(5) . . . . no
O1 C24 C25 C26 175.5(3) . . . . no
C23 C24 C25 C33 178.7(3) . . . . no
O1 C24 C25 C33 -1.5(5) . . . . no
C24 C25 C33 C34 66.2(5) . . . . no
C24 C25 C26 C27 0.6(6) . . . . no
C24 C25 C33 C35 -55.6(5) . . . . no
C26 C25 C33 C34 -110.5(4) . . . . no
C26 C25 C33 C35 127.7(4) . . . . no
C26 C25 C33 C36 8.6(5) . . . . no
C33 C25 C26 C27 177.5(4) . . . . no
C24 C25 C33 C36 -174.6(3) . . . . no
C25 C26 C27 C28 3.3(6) . . . . no
C25 C26 C27 C29 -176.6(4) . . . . no
C28 C27 C29 C31 2.6(6) . . . . no
C28 C27 C29 C32 123.5(5) . . . . no
C26 C27 C29 C30 63.1(5) . . . . no
C26 C27 C29 C31 -177.6(4) . . . . no
C26 C27 C28 C23 -3.5(5) . . . . no
C26 C27 C29 C32 -56.6(5) . . . . no
C28 C27 C29 C30 -116.7(4) . . . . no
C29 C27 C28 C23 176.3(4) . . . . no
N4 C41 C42 N5 -44.8(3) . . . . no
C46 C41 C42 C43 59.0(4) . . . . no
N4 C41 C46 C45 -178.4(3) . . . . no
C42 C41 C46 C45 -56.6(4) . . . . no
C46 C41 C42 N5 -170.5(3) . . . . no
N4 C41 C42 C43 -175.3(3) . . . . no
C41 C42 C43 C44 -57.7(4) . . . . no
N5 C42 C43 C44 178.0(3) . . . . no
C42 C43 C44 C45 55.5(4) . . . . no
C43 C44 C45 C46 -56.4(5) . . . . no
C44 C45 C46 C41 56.1(4) . . . . no
N5 C47 C48 C49 3.1(6) . . . . no
N5 C47 C48 C53 -177.6(3) . . . . no
C47 C48 C49 O4 -6.8(5) . . . . no
C47 C48 C49 C50 174.1(3) . . . . no
C53 C48 C49 O4 174.0(3) . . . . no
C53 C48 C49 C50 -5.1(5) . . . . no
C47 C48 C53 C52 -178.0(3) . . . . no
C49 C48 C53 C52 1.3(6) . . . . no
O4 C49 C50 C51 -173.5(3) . . . . no
O4 C49 C50 C58 6.5(5) . . . . no
C48 C49 C50 C51 5.6(5) . . . . no
C48 C49 C50 C58 -174.4(3) . . . . no
C58 C50 C51 C52 177.5(3) . . . . no
C49 C50 C58 C59 -64.3(5) . . . . no
C49 C50 C58 C60 57.4(4) . . . . no
C49 C50 C58 C61 176.6(4) . . . . no
C51 C50 C58 C59 115.7(4) . . . . no
C51 C50 C58 C60 -122.7(4) . . . . no
C51 C50 C58 C61 -3.5(5) . . . . no
C49 C50 C51 C52 -2.6(6) . . . . no
C50 C51 C52 C53 -1.2(6) . . . . no
C50 C51 C52 C54 176.3(4) . . . . no
C54 C52 C53 C48 -175.6(4) . . . . no
C51 C52 C54 C55 57.7(6) . . . . no
C51 C52 C53 C48 1.9(6) . . . . no
C51 C52 C54 C57 -60.8(5) . . . . no
C53 C52 C54 C55 -124.9(5) . . . . no
C51 C52 C54 C56 178.5(4) . . . . no
C53 C52 C54 C56 -4.1(6) . . . . no
C53 C52 C54 C57 116.6(5) . . . . no
N4 C62 C63 C64 4.8(5) . . . . no
N4 C62 C63 C68 179.3(3) . . . . no
C62 C63 C64 O3 -5.4(5) . . . . no
C62 C63 C64 C65 174.1(3) . . . . no
C68 C63 C64 O3 -179.6(3) . . . . no
C68 C63 C64 C65 -0.1(5) . . . . no
C62 C63 C68 C67 -174.7(4) . . . . no
C64 C63 C68 C67 -0.1(6) . . . . no
O3 C64 C65 C66 178.7(3) . . . . no
O3 C64 C65 C73 0.7(5) . . . . no
C63 C64 C65 C66 -0.8(5) . . . . no
C63 C64 C65 C73 -178.8(3) . . . . no
C64 C65 C66 C67 1.9(6) . . . . no
C64 C65 C73 C75 -58.7(5) . . . . no
C64 C65 C73 C76 -179.3(3) . . . . no
C66 C65 C73 C74 -115.1(4) . . . . no
C66 C65 C73 C75 123.4(4) . . . . no
C66 C65 C73 C76 2.8(5) . . . . no
C73 C65 C66 C67 179.9(4) . . . . no
C64 C65 C73 C74 62.8(4) . . . . no
C65 C66 C67 C68 -2.1(6) . . . . no
C65 C66 C67 C69 -178.6(4) . . . . no
C66 C67 C68 C63 1.1(6) . . . . no
C66 C67 C69 C71 -177.4(5) . . . . no
C66 C67 C69 C72 -56.2(7) . . . . no
C68 C67 C69 C70 -119.1(6) . . . . no
C68 C67 C69 C71 6.3(7) . . . . no
C68 C67 C69 C72 127.5(6) . . . . no
C69 C67 C68 C63 177.5(4) . . . . no
C66 C67 C69 C70 57.2(7) . . . . no
